data_7718782
loop_
_publ_author_name
'Gorai, Tumpa'
'Lovitt, June I.'
'Twamley, Brendan'
'Luis, Ena T.'
'Gunnlaugsson, Thorfinnur'

_publ_section_title
;
 Hierarchical lanthanide-based self-assembly complexes that undergo
 reversible luminescent response to both temperature changes and chemical
 reactions within competitive media.
;
_journal_issue 25
_journal_name_full 'Dalton transactions (Cambridge, England : 2003)'
_journal_page_first 10022
_journal_page_last 10029
_journal_paper_doi 10.1039/d5dt00831j
_journal_volume 54
_journal_year 2025
_chemical_absolute_configuration rmad
_chemical_formula_moiety '2(C46.5 H40.5 Eu0.5 N4.5 O4.5), 3(Cl O4), 10[CH4O]'
_chemical_formula_sum 'C103 H121 Cl3 Eu N9 O31'
_chemical_formula_weight 2239.39
_space_group_crystal_system monoclinic
_space_group_IT_number 5
_space_group_name_Hall 'C 2y'
_space_group_name_H-M_alt 'C 1 2 1'
_atom_sites_solution_hydrogens mixed
_atom_sites_solution_primary dual
_atom_sites_solution_secondary difmap
_audit_creation_date 2025-05-20
_audit_creation_method
;FinalCif V152 by Daniel Kratzert, Freiburg 2025, 
https://dkratzert.de/finalcif.html
;
_audit_update_record
;
2025-05-21 deposited with the CCDC.	2025-05-22 downloaded from the CCDC.
;
_cell_angle_alpha 90
_cell_angle_beta 89.9907(19)
_cell_angle_gamma 90
_cell_formula_units_Z 4
_cell_length_a 13.1792(5)
_cell_length_b 36.1412(14)
_cell_length_c 22.3025(8)
_cell_measurement_reflns_used 9968
_cell_measurement_temperature 100(2)
_cell_measurement_theta_max 66.11
_cell_measurement_theta_min 3.15
_cell_volume 10623.0(7)
_computing_cell_refinement 'SAINT v8.41B (Bruker, 2016)'
_computing_data_collection 'APEX 6 (Bruker, 2024)'
_computing_data_reduction 'SAINT v8.41B (Bruker, 2016)'
_computing_molecular_graphics 'Olex2 1.5 (Dolomanov et al., 2009)'
_computing_publication_material 'Olex2 1.5 (Dolomanov et al., 2009)'
_computing_structure_refinement 'SHELXL v2019/3 (Sheldrick, 2015)'
_computing_structure_solution 'SHELXT v2018/2 (Sheldrick, 2015)'
_diffrn_ambient_temperature 100(2)
_diffrn_detector 'CCD area detector'
_diffrn_detector_area_resol_mean 8.33
_diffrn_detector_type APEX2
_diffrn_measured_fraction_theta_full 1.000
_diffrn_measured_fraction_theta_max 0.998
_diffrn_measurement_device 'Kappa diffractometer'
_diffrn_measurement_device_type 'APEX2 Duo (Bruker AXS, Karlsruhe, Germany)'
_diffrn_measurement_method '\w and \f scans'
_diffrn_measurement_specimen_support 'MiTeGen micromount'
_diffrn_radiation_collimation 'focusing mirrors'
_diffrn_radiation_detector APEX2
_diffrn_radiation_monochromator 'mirror optics'
_diffrn_radiation_probe x-ray
_diffrn_radiation_type 'Cu K\a'
_diffrn_radiation_wavelength 1.54178
_diffrn_radiation_xray_symbol K-L~3~
_diffrn_reflns_av_R_equivalents 0.0730
_diffrn_reflns_av_unetI/netI 0.0629
_diffrn_reflns_Laue_measured_fraction_full 1.000
_diffrn_reflns_Laue_measured_fraction_max 0.998
_diffrn_reflns_limit_h_max 15
_diffrn_reflns_limit_h_min -15
_diffrn_reflns_limit_k_max 43
_diffrn_reflns_limit_k_min -43
_diffrn_reflns_limit_l_max 26
_diffrn_reflns_limit_l_min -26
_diffrn_reflns_number 77019
_diffrn_reflns_point_group_measured_fraction_full 1.000
_diffrn_reflns_point_group_measured_fraction_max 0.998
_diffrn_reflns_theta_full 67.679
_diffrn_reflns_theta_max 68.578
_diffrn_reflns_theta_min 1.981
_diffrn_source 'microfocus sealed X-ray tube'
_diffrn_source_current 0.6
_diffrn_source_power 0.02979
_diffrn_source_type 'Incoatec I\ms'
_diffrn_source_voltage 49.65
_exptl_absorpt_coefficient_mu 5.612
_exptl_absorpt_correction_T_max 0.7531
_exptl_absorpt_correction_T_min 0.5482
_exptl_absorpt_correction_type multi-scan
_exptl_absorpt_process_details
;
SADABS-2016/2 (Krause, 2015) was used for absorption correction.
wR2(int) was 0.1279 before and 0.0976 after correction.
The Ratio of minimum to maximum transmission is 0.7456.
The \l/2 correction factor is Not present.
;
_exptl_crystal_colour colourless
_exptl_crystal_colour_primary colourless
_exptl_crystal_density_diffrn 1.400
_exptl_crystal_density_method 'not measured'
_exptl_crystal_description block
_exptl_crystal_F_000 4656
_exptl_crystal_size_max 0.207
_exptl_crystal_size_mid 0.133
_exptl_crystal_size_min 0.072
_refine_diff_density_max 0.381
_refine_diff_density_min -0.626
_refine_diff_density_rms 0.064
_refine_ls_abs_structure_details 'Refined using extra components on the TWIN instruction.'
_refine_ls_abs_structure_Flack 0.004(7)
_refine_ls_extinction_method none
_refine_ls_goodness_of_fit_ref 1.045
_refine_ls_hydrogen_treatment constr
_refine_ls_matrix_type full
_refine_ls_number_parameters 1168
_refine_ls_number_reflns 19420
_refine_ls_number_restraints 2842
_refine_ls_restrained_S_all 0.996
_refine_ls_R_factor_all 0.1116
_refine_ls_R_factor_gt 0.0742
_refine_ls_shift/su_max 0.005
_refine_ls_shift/su_mean 0.000
_refine_ls_structure_factor_coef Fsqd
_refine_ls_weighting_details 'w=1/[\s^2^(Fo^2^)+(0.1258P)^2^+7.2451P] where P=(Fo^2^+2Fc^2^)/3'
_refine_ls_weighting_scheme calc
_refine_ls_wR_factor_gt 0.1976
_refine_ls_wR_factor_ref 0.2313
_reflns_Friedel_coverage 0.967
_reflns_Friedel_fraction_full 1.000
_reflns_Friedel_fraction_max 0.998
_reflns_number_gt 12883
_reflns_number_total 19420
_reflns_threshold_expression 'I > 2\s(I)'
_cod_data_source_file d5dt00831j2.cif
_cod_data_source_block tcd1909c2
_cod_depositor_comments 'Adding full bibliography for 7718781--7718783.cif.'
_cod_original_sg_symbol_H-M C2
_cod_database_code 7718782
_shelx_shelxl_version_number 2019/3
_shelx_space_group_comment
;
The symmetry employed for this shelxl refinement is uniquely defined
by the following loop, which should always be used as a source of
symmetry information in preference to the above space-group names.
They are only intended as comments.
;
_shelx_estimated_absorpt_t_min 0.390
_shelx_estimated_absorpt_t_max 0.688
_diffrn_measurement_ambient_temperature_device_make 'Cobra (Oxford Cryosystems Ltd, Oxford, UK)'
_olex2_refinement_description
;
1. Twinned data refinement
 Scales: 0.522(12)
 0.485(7) 0.004(7) -0.011(7)
2. Fixed Uiso
 At 1.2 times of:
  All C(H) groups, All C(H,H) groups, All N(H) groups, All N(H,H) groups
 At 1.5 times of:
  All C(H,H,H) groups, All O(H) groups
3. Restrained distances
 O99-C98 = O64-C61
 1.35 with sigma of 0.02
 C28A-C26A = C28B-C26A
 1.44 with sigma of 0.02
 C28B-C26B = C26A-C28A
 1.44 with sigma of 0.02
 C27B-C26B = C27A-C26A
 1.54 with sigma of 0.02
 N25-C26A = N25-C26B
 1.52 with sigma of 0.02
 C85A-C83 = C85B-C83
 1.5 with sigma of 0.02
 N67-C68
 1.5 with sigma of 0.02
 C47-C46
 1.54 with sigma of 0.02
 C43-C39
 1.4 with sigma of 0.02
 N102-C103
 1.4 with sigma of 0.02
 C84-C83
 1.54 with sigma of 0.02
 C80-C59 = C65-C63
 1.52 with sigma of 0.02
 H46-H56
 2.2 with sigma of 0.04
 H68-H78
 2.2 with sigma of 0.04
 N67-C65 \\sim N82-C80
 with sigma of 0.02
 C80-C59 \\sim C65-C63
 with sigma of 0.02
 C8-C6 \\sim C23-C2
 with sigma of 0.02
 C84-C83 \\sim C69-C68
 with sigma of 0.02
 C47-C46 \\sim C12-C11
 with sigma of 0.02
4. Uiso/Uaniso restraints and constraints
Eu2 \\sim N58 \\sim C59 \\sim C60 \\sim C61 \\sim C62 \\sim C63 \\sim O64 \\sim
C65 \\sim O66 \\sim N67 \\sim C68 \\sim C69 \\sim C78 \\sim C77 \\sim C76 \\sim
C75 \\sim C74 \\sim C79 \\sim C70 \\sim C71 \\sim C72 \\sim C73 \\sim C80 \\sim
O81 \\sim N82 \\sim C83 \\sim C84 \\sim N95 \\sim C96 \\sim C97 \\sim C98 \\sim
O99 \\sim C100 \\sim O101 \\sim N102 \\sim C103 \\sim C113 \\sim C112 \\sim
C111 \\sim C110 \\sim C109 \\sim C114 \\sim C105 \\sim C106 \\sim C107 \\sim
C108 \\sim C90B \\sim C91B \\sim C92B \\sim C93B \\sim C94B \\sim C89B \\sim
C88B \\sim C87B \\sim C86B \\sim C85B: within 2A with sigma of 0.04 and sigma
for terminal atoms of 0.08 within 2A
Cl4 \\sim O16 \\sim O17 \\sim O18 \\sim O19: within 2A with sigma of 0.04 and
sigma for terminal atoms of 0.08 within 2A
O13A \\sim O13 \\sim O14 \\sim O15A \\sim O15 \\sim O12 \\sim O12A \\sim O14A:
within 2A with sigma of 0.01 and sigma for terminal atoms of 0.02 within 2A
Eu1 \\sim N1 \\sim C2 \\sim C3 \\sim C4 \\sim C5 \\sim C6 \\sim O7 \\sim C8
\\sim O9 \\sim N10 \\sim C11 \\sim C12 \\sim C21 \\sim C20 \\sim C19 \\sim C18
\\sim C17 \\sim C22 \\sim C13 \\sim C14 \\sim C15 \\sim C16 \\sim C23 \\sim O24
\\sim N25 \\sim N38 \\sim C39 \\sim C40 \\sim C41 \\sim O42 \\sim C43 \\sim O44
\\sim N45 \\sim C46 \\sim C47 \\sim C56 \\sim C55 \\sim C54 \\sim C53 \\sim C52
\\sim C57 \\sim C48 \\sim C49 \\sim C50 \\sim C51 \\sim C26A \\sim C27A \\sim
C36B \\sim C35B \\sim C34B \\sim C33B \\sim C32B \\sim C37B \\sim C28B \\sim
C29B \\sim C30B \\sim C31B: within 2A with sigma of 0.04 and sigma for terminal
atoms of 0.08 within 2A
C33A \\sim C34A \\sim C35A \\sim C36A \\sim C37A \\sim C32A \\sim C31A \\sim
C30A \\sim C29A \\sim C28A \\sim C36B \\sim C35B \\sim C34B \\sim C33B \\sim
C32B \\sim C37B \\sim C28B \\sim C29B \\sim C30B \\sim C31B: within 2A with
sigma of 0.04 and sigma for terminal atoms of 0.08 within 2A
C26A \\sim C27A \\sim C33A \\sim C34A \\sim C35A \\sim C36A \\sim C37A \\sim
C32A \\sim C31A \\sim C30A \\sim C29A \\sim C28A \\sim C26B \\sim C27B \\sim
C36B \\sim C35B \\sim C34B \\sim C33B \\sim C32B \\sim C37B \\sim C28B \\sim
C29B \\sim C30B \\sim C31B: within 2A with sigma of 0.04 and sigma for terminal
atoms of 0.08 within 2A
C90B \\sim C91B \\sim C92B \\sim C93B \\sim C94B \\sim C89B \\sim C88B \\sim
C87B \\sim C86B \\sim C85B: within 2A with sigma of 0.04 and sigma for terminal
atoms of 0.08 within 2A
Cl2 \\sim O5 \\sim O6 \\sim O10 \\sim O11: within 2A with sigma of 0.04 and
sigma for terminal atoms of 0.08 within 2A
C90A \\sim C91A \\sim C92A \\sim C93A \\sim C94A \\sim C89A \\sim C88A \\sim
C87A \\sim C86A \\sim C85A \\sim C90B \\sim C91B \\sim C92B \\sim C93B \\sim
C94B \\sim C89B \\sim C88B \\sim C87B \\sim C86B \\sim C85B: within 2A with
sigma of 0.04 and sigma for terminal atoms of 0.08 within 2A
Cl1 \\sim O1 \\sim O2 \\sim O3 \\sim O4: within 2A with sigma of 0.04 and sigma
for terminal atoms of 0.08 within 2A
C100 \\sim N102 \\sim C103 \\sim C104 \\sim C113 \\sim C112 \\sim C111 \\sim
C110 \\sim C109 \\sim C114 \\sim C105 \\sim C106 \\sim C107 \\sim C108: within
2A with sigma of 0.04 and sigma for terminal atoms of 0.08 within 2A
O6 \\sim O5A \\sim O10 \\sim O11 \\sim O11A \\sim O6A \\sim O5 \\sim O10A:
within 2A with sigma of 0.01 and sigma for terminal atoms of 0.02 within 2A
Uanis(O12A) \\sim Ueq, Uanis(O12) \\sim Ueq, Uanis(Cl3) \\sim Ueq, Uanis(O13)
\\sim Ueq, Uanis(O14) \\sim Ueq, Uanis(O15) \\sim Ueq, Uanis(Cl3A) \\sim Ueq,
Uanis(O13A) \\sim Ueq, Uanis(O14A) \\sim Ueq, Uanis(O15A) \\sim Ueq: with sigma
of 0.1 and sigma for terminal atoms of 0.2
Uanis(O16) \\sim Ueq, Uanis(Cl4) \\sim Ueq, Uanis(O18) \\sim Ueq, Uanis(O19)
\\sim Ueq, Uanis(O17) \\sim Ueq: with sigma of 0.01 and sigma for terminal
atoms of 0.02
Uanis(Cl2) \\sim Ueq, Uanis(Cl2A) \\sim Ueq: with sigma of 0.01 and sigma for
terminal atoms of 0.02
Uanis(Cl1) \\sim Ueq: with sigma of 0.01 and sigma for terminal atoms of 0.02
Uanis(O16) \\sim Ueq, Uanis(Cl4) \\sim Ueq, Uanis(O17) \\sim Ueq, Uanis(O18)
\\sim Ueq, Uanis(O19) \\sim Ueq: with sigma of 0.1 and sigma for terminal atoms
of 0.2
Uanis(Cl3A) = Uanis(Cl3)
Uanis(O14A) = Uanis(O12A)
Uanis(C27B) = Uanis(C27A)
Uanis(C104) = Uanis(C103)
Uanis(Cl2) = Uanis(Cl2A)
Uanis(Cl1) = Uanis(Cl1)
Uanis(O14) = Uanis(O13) = Uanis(O12) = Uanis(O13A) = Uanis(O15)
Uanis(O10A) = Uanis(O10)
5. Rigid body (RIGU) restrains
 Eu1, N1, C2, C3, C4, C5, C6, O7, C8, O9, N10, C11, C12, C21, C20, C19, C18,
 C17, C22, C13, C14, C15, C16, C23, O24, N25, N38, C39, C40, C41, O42, C43, O44,
  N45, C46, C47, C56, C55, C54, C53, C52, C57, C48, C49, C50, C51, C26A, C27A,
 C36B, C35B, C34B, C33B, C32B, C37B, C28B, C29B, C30B, C31B
 with sigma for 1-2 distances of 0.004 and sigma for 1-3 distances of 0.004
 Eu2, N58, C59, C60, C61, C62, C63, O64, C65, O66, N67, C68, C69, C78, C77,
 C76, C75, C74, C79, C70, C71, C72, C73, C80, O81, N82, C83, C84, N95, C96, C97,
  C98, O99, C100, O101, N102, C103, C113, C112, C111, C110, C109, C114, C105,
 C106, C107, C108, C90B, C91B, C92B, C93B, C94B, C89B, C88B, C87B, C86B, C85B
 with sigma for 1-2 distances of 0.004 and sigma for 1-3 distances of 0.004
 Cl4, O16, O17, O18, O19
 with sigma for 1-2 distances of 0.004 and sigma for 1-3 distances of 0.004
 C33A, C34A, C35A, C36A, C37A, C32A, C31A, C30A, C29A, C28A, C36B, C35B, C34B,
 C33B, C32B, C37B, C28B, C29B, C30B, C31B
 with sigma for 1-2 distances of 0.004 and sigma for 1-3 distances of 0.004
 C26A, C27A, C33A, C34A, C35A, C36A, C37A, C32A, C31A, C30A, C29A, C28A, C26B,
 C27B, C36B, C35B, C34B, C33B, C32B, C37B, C28B, C29B, C30B, C31B
 with sigma for 1-2 distances of 0.004 and sigma for 1-3 distances of 0.004
 C90B, C91B, C92B, C93B, C94B, C89B, C88B, C87B, C86B, C85B
 with sigma for 1-2 distances of 0.004 and sigma for 1-3 distances of 0.004
 Cl2, O5, O6, O10, O11
 with sigma for 1-2 distances of 0.004 and sigma for 1-3 distances of 0.004
 C90A, C91A, C92A, C93A, C94A, C89A, C88A, C87A, C86A, C85A, C90B, C91B, C92B,
 C93B, C94B, C89B, C88B, C87B, C86B, C85B
 with sigma for 1-2 distances of 0.004 and sigma for 1-3 distances of 0.004
 Cl1, O1, O2, O3, O4
 with sigma for 1-2 distances of 0.004 and sigma for 1-3 distances of 0.004
 C103, C104, C113, C112, C111, C110, C109, C114, C105, C106, C107, C108
 with sigma for 1-2 distances of 0.004 and sigma for 1-3 distances of 0.004
6. Others
 Sof(H25A)=Sof(C26B)=Sof(H26B)=Sof(C27B)=Sof(H27D)=Sof(H27E)=Sof(H27F)=
 Sof(C36B)=Sof(H36B)=Sof(C35B)=Sof(H35B)=Sof(C34B)=Sof(H34B)=Sof(C33B)=
 Sof(H33B)=Sof(C32B)=Sof(C37B)=Sof(C28B)=Sof(C29B)=Sof(H29B)=Sof(C30B)=
 Sof(H30B)=Sof(C31B)=Sof(H31B)=1-FVAR(1)
 Sof(H25)=Sof(C26A)=Sof(H26A)=Sof(C27A)=Sof(H27A)=Sof(H27B)=Sof(H27C)=
 Sof(C33A)=Sof(H33A)=Sof(C34A)=Sof(H34A)=Sof(C35A)=Sof(H35A)=Sof(C36A)=
 Sof(H36A)=Sof(C37A)=Sof(C32A)=Sof(C31A)=Sof(H31A)=Sof(C30A)=Sof(H30A)=
 Sof(C29A)=Sof(H29A)=Sof(C28A)=FVAR(1)
 Sof(H83A)=Sof(C90B)=Sof(H90B)=Sof(C91B)=Sof(H91B)=Sof(C92B)=Sof(H92B)=
 Sof(C93B)=Sof(H93B)=Sof(C94B)=Sof(C89B)=Sof(C88B)=Sof(H88B)=Sof(C87B)=
 Sof(H87B)=Sof(C86B)=Sof(H86B)=Sof(C85B)=1-FVAR(2)
 Sof(H83)=Sof(C90A)=Sof(H90A)=Sof(C91A)=Sof(H91A)=Sof(C92A)=Sof(H92A)=
 Sof(C93A)=Sof(H93A)=Sof(C94A)=Sof(C89A)=Sof(C88A)=Sof(H88A)=Sof(C87A)=
 Sof(H87A)=Sof(C86A)=Sof(H86A)=Sof(C85A)=FVAR(2)
 Fixed Sof: H42(0.5) H99(0.5) O16(0.5) O17(0.5) O18(0.5) O19(0.5) Cl2(0.5)
 O5(0.5) O6(0.5) O10(0.5) O11(0.5) Cl3(0.75062) O12(0.75062) O13(0.75062)
 O14(0.75062) O15(0.75062) Cl1(0.5) O1(0.5) O2(0.5) O3(0.5) O4(0.5) Cl2A(0.5)
 O5A(0.5) O6A(0.5) O10A(0.5) O11A(0.5) Cl3A(0.24938) O12A(0.24938)
 O13A(0.24938) O14A(0.24938) O15A(0.24938)
7.a Riding coordinates:
 O7(H7), O42(H42), O64(H64), O99(H99)
7.b Free rotating group:
 Cl4(O16,O17,O18,O19), Cl2(O5,O6,O10,O11), Cl3(O12,O13,O14,O15), Cl1(O1,O2,O3,
 O4), Cl2A(O5A,O6A,O10A,O11A), Cl3A(O12A,O13A,O14A,O15A)
7.c Ternary CH refined with riding coordinates:
 C11(H11), C46(H46), C26A(H26A), C26B(H26B), C68(H68), C83(H83), C83(H83A),
 C103(H103)
7.d Me refined with riding coordinates:
 C47(H47A,H47B,H47C), C27A(H27A,H27B,H27C), C84(H84A,H84B,H84C)
7.e Aromatic/amide H refined with riding coordinates:
 C3(H3), C5(H5), N10(H10), C21(H21), C20(H20), C19(H19), C18(H18), C14(H14),
 C15(H15), C16(H16), N25(H25), N25(H25A), C40(H40), N45(H45), C56(H56),
 C55(H55), C54(H54), C53(H53), C49(H49), C50(H50), C51(H51), C33A(H33A),
 C34A(H34A), C35A(H35A), C36A(H36A), C31A(H31A), C30A(H30A), C29A(H29A),
 C36B(H36B), C35B(H35B), C34B(H34B), C33B(H33B), C29B(H29B), C30B(H30B),
 C31B(H31B), C60(H60), C62(H62), N67(H67), C78(H78), C77(H77), C76(H76),
 C75(H75), C71(H71), C72(H72), C73(H73), N82(H82), C97(H97), N102(H102),
 C113(H113), C112(H112), C111(H111), C110(H110), C106(H106), C107(H107),
 C108(H108), C90A(H90A), C91A(H91A), C92A(H92A), C93A(H93A), C88A(H88A),
 C87A(H87A), C86A(H86A), C90B(H90B), C91B(H91B), C92B(H92B), C93B(H93B),
 C88B(H88B), C87B(H87B), C86B(H86B)
7.f Fitted hexagon refined as free rotating group:
 N1(C2,C3,C4,C5,C6)
7.g Naphthalene refined as free rotating group:
 C21(C20,C19,C18,C17,C22,C13,C14,C15,C16), C56(C55,C54,C53,C52,C57,C48,C49,C50,
 C51), C33A(C34A,C35A,C36A,C37A,C32A,C31A,C30A,C29A,C28A), C36B(C35B,C34B,C33B,
 C32B,C37B,C28B,C29B,C30B,C31B), C78(C77,C76,C75,C74,C79,C70,C71,C72,C73),
 C113(C112,C111,C110,C109,C114,C105,C106,C107,C108), C90A(C91A,C92A,C93A,C94A,
 C89A,C88A,C87A,C86A,C85A), C90B(C91B,C92B,C93B,C94B,C89B,C88B,C87B,C86B,C85B)
7.h Idealised Me refined as rotating group:
 C12(H12A,H12B,H12C), C27B(H27D,H27E,H27F), C69(H69A,H69B,H69C), C104(H10A,
 H10B,H10C)
;
_smtbx_masks_special_details
;
A solvent mask was calculated and 692 electrons were 
found in a volume of 2390\%A^3^ in 1 void per unit cell. 
This is consistent with the presence of 
10 [CH4O] per Asymmetric Unit 
which account for 720 electrons 
per unit cell.
;
_smtbx_masks_void_probe_radius 1.2
_smtbx_masks_void_truncation_radius 1.2
_olex2_exptl_crystal_mounting_method 'mounted in oil on a MiTeGen microloop'
_olex2_submission_original_sample_id TGGDPA-ClO4
_olex2_submission_special_instructions 'No special instructions were received'

loop_
_space_group_symop_operation_xyz
'x, y, z'
'-x, y, -z'
'x+1/2, y+1/2, z'
'-x+1/2, y+1/2, -z'

loop_
_atom_site_label
_atom_site_type_symbol
_atom_site_fract_x
_atom_site_fract_y
_atom_site_fract_z
_atom_site_U_iso_or_equiv
_atom_site_adp_type
_atom_site_occupancy
_atom_site_site_symmetry_order
_atom_site_calc_flag
_atom_site_refinement_flags_posn
_atom_site_refinement_flags_adp
_atom_site_refinement_flags_occupancy
_atom_site_disorder_assembly
_atom_site_disorder_group
Eu1 Eu 1.000000 0.61485(4) 0.000000 0.0871(7) Uani 1 2 d S T P . .
N1 N 1.0136(11) 0.6476(4) -0.0994(5) 0.073(4) Uani 1 1 d G U . . .
C2 C 0.9458(10) 0.6378(4) -0.1443(6) 0.084(6) Uani 1 1 d DG U . . .
C3 C 0.9483(10) 0.6560(5) -0.1992(5) 0.076(5) Uani 1 1 d G U . . .
H3 H 0.901921 0.649335 -0.229980 0.091 Uiso 1 1 calc R U . . .
C4 C 1.0187(10) 0.6840(5) -0.2092(5) 0.070(5) Uani 1 1 d G U . . .
C5 C 1.0866(10) 0.6938(4) -0.1642(6) 0.082(6) Uani 1 1 d G U . . .
H5 H 1.134708 0.712912 -0.170945 0.099 Uiso 1 1 calc R U . . .
C6 C 1.0840(10) 0.6756(4) -0.1093(5) 0.067(4) Uani 1 1 d DG U . . .
O7 O 1.0269(12) 0.7046(7) -0.2607(8) 0.095(6) Uani 1 1 d . U . . .
H7 H 1.001265 0.692653 -0.289209 0.143 Uiso 1 1 d R U . . .
C8 C 1.1403(17) 0.6816(6) -0.0566(9) 0.069(4) Uani 1 1 d D U . . .
O9 O 1.1248(14) 0.6618(4) -0.0076(7) 0.088(4) Uani 1 1 d . U . . .
N10 N 1.2143(13) 0.7051(6) -0.0553(10) 0.074(4) Uani 1 1 d . U . . .
H10 H 1.228672 0.717792 -0.087851 0.089 Uiso 1 1 calc R U . . .
C11 C 1.2742(13) 0.7110(7) -0.0019(12) 0.079(5) Uani 1 1 d D U . . .
H11 H 1.293126 0.685306 0.010217 0.094 Uiso 1 1 calc R U . . .
C12 C 1.3773(15) 0.7286(8) -0.0160(15) 0.106(8) Uani 1 1 d D U . . .
H12A H 1.410224 0.714731 -0.048410 0.159 Uiso 1 1 calc R U . . .
H12B H 1.420186 0.727909 0.019840 0.159 Uiso 1 1 calc R U . . .
H12C H 1.367371 0.754313 -0.028570 0.159 Uiso 1 1 calc R U . . .
C21 C 1.3237(11) 0.6901(4) 0.1221(7) 0.104(7) Uani 1 1 d G U . . .
H21 H 1.357094 0.678321 0.089487 0.125 Uiso 1 1 calc R U . . .
C20 C 1.3495(13) 0.6810(5) 0.1807(9) 0.130(10) Uani 1 1 d G U . . .
H20 H 1.400519 0.663039 0.188157 0.156 Uiso 1 1 calc R U . . .
C19 C 1.3006(16) 0.6982(6) 0.2283(7) 0.134(9) Uani 1 1 d G U . . .
H19 H 1.318232 0.692037 0.268387 0.160 Uiso 1 1 calc R U . . .
C18 C 1.2259(15) 0.7245(6) 0.2174(5) 0.132(9) Uani 1 1 d G U . . .
H18 H 1.192518 0.736318 0.249947 0.159 Uiso 1 1 calc R U . . .
C17 C 1.2001(10) 0.7336(4) 0.1588(5) 0.116(8) Uani 1 1 d G U . . .
C22 C 1.2490(9) 0.7164(3) 0.1111(5) 0.092(6) Uani 1 1 d G U . . .
C13 C 1.2232(11) 0.7255(5) 0.0525(5) 0.088(5) Uani 1 1 d G U . . .
C14 C 1.1485(12) 0.7518(5) 0.0415(6) 0.094(6) Uani 1 1 d G U . . .
H14 H 1.130911 0.757984 0.001481 0.113 Uiso 1 1 calc R U . . .
C15 C 1.0997(12) 0.7690(5) 0.0892(8) 0.136(10) Uani 1 1 d G U . . .
H15 H 1.048622 0.786983 0.081709 0.163 Uiso 1 1 calc R U . . .
C16 C 1.1255(13) 0.7599(5) 0.1478(7) 0.141(10) Uani 1 1 d G U . . .
H16 H 1.092044 0.771701 0.180379 0.170 Uiso 1 1 calc R U . . .
C23 C 0.8749(19) 0.6111(8) -0.1322(11) 0.083(5) Uani 1 1 d D U . . .
O24 O 0.8884(16) 0.5955(6) -0.0740(9) 0.092(5) Uani 1 1 d . U . . .
N25 N 0.8069(17) 0.5993(7) -0.1700(11) 0.099(6) Uani 1 1 d D U . . .
H25 H 0.814980 0.606861 -0.207170 0.119 Uiso 0.31(2) 1 calc R U P A 1
H25A H 0.794829 0.608052 -0.206091 0.119 Uiso 0.69(2) 1 calc R U P A 2
N38 N 1.000000 0.5436(9) 0.000000 0.092(7) Uani 1 2 d S TU P . .
C39 C 0.9313(19) 0.5269(7) 0.0344(10) 0.077(5) Uani 1 1 d D U . . .
C40 C 0.919(2) 0.4869(8) 0.0341(12) 0.091(7) Uani 1 1 d . U . . .
H40 H 0.865059 0.474143 0.053518 0.110 Uiso 1 1 calc R U . . .
C41 C 1.000000 0.4686(9) 0.000000 0.090(9) Uani 1 2 d S TU P . .
O42 O 1.000000 0.4307(7) 0.000000 0.107(8) Uani 1 2 d S TU P . .
H42 H 1.060068 0.422902 -0.000972 0.161 Uiso 0.5 1 d R U P . .
C43 C 0.8610(17) 0.5500(7) 0.0654(10) 0.074(5) Uani 1 1 d D U . . .
O44 O 0.8679(16) 0.5836(6) 0.0577(8) 0.096(5) Uani 1 1 d . U . . .
N45 N 0.7834(15) 0.5363(8) 0.0933(9) 0.089(5) Uani 1 1 d . U . . .
H45 H 0.769446 0.512512 0.092250 0.107 Uiso 1 1 calc R U . . .
C46 C 0.7190(15) 0.5629(7) 0.1275(11) 0.092(5) Uani 1 1 d D U . . .
H46 H 0.701378 0.583167 0.098800 0.111 Uiso 1 1 calc DR U . . .
C47 C 0.617(2) 0.5431(13) 0.1428(19) 0.161(15) Uani 1 1 d D U . . .
H47A H 0.590876 0.531003 0.106773 0.242 Uiso 1 1 calc R U . . .
H47B H 0.629421 0.524504 0.173994 0.242 Uiso 1 1 calc R U . . .
H47C H 0.568205 0.561332 0.157310 0.242 Uiso 1 1 calc R U . . .
C56 C 0.6525(11) 0.6345(5) 0.1693(7) 0.143(11) Uani 1 1 d G U . . .
H56 H 0.622007 0.623969 0.134647 0.172 Uiso 1 1 calc DR U . . .
C55 C 0.6218(14) 0.6691(5) 0.1894(10) 0.168(13) Uani 1 1 d G U . . .
H55 H 0.570247 0.682259 0.168573 0.202 Uiso 1 1 calc R U . . .
C54 C 0.6664(17) 0.6845(4) 0.2401(10) 0.184(14) Uani 1 1 d G U . . .
H54 H 0.645366 0.708190 0.253842 0.221 Uiso 1 1 calc R U . . .
C53 C 0.7417(16) 0.6653(4) 0.2706(8) 0.160(11) Uani 1 1 d G U . . .
H53 H 0.772245 0.675833 0.305186 0.192 Uiso 1 1 calc R U . . .
C52 C 0.7725(10) 0.6307(4) 0.2504(5) 0.121(8) Uani 1 1 d G U . . .
C57 C 0.7279(8) 0.6153(4) 0.1998(5) 0.099(6) Uani 1 1 d G U . . .
C48 C 0.7586(11) 0.5807(4) 0.1796(5) 0.086(5) Uani 1 1 d G U . . .
C49 C 0.8340(11) 0.5614(4) 0.2101(7) 0.084(6) Uani 1 1 d G U . . .
H49 H 0.854999 0.537766 0.196335 0.101 Uiso 1 1 calc R U . . .
C50 C 0.8786(10) 0.5768(5) 0.2608(7) 0.087(6) Uani 1 1 d G U . . .
H50 H 0.930120 0.563697 0.281604 0.105 Uiso 1 1 calc R U . . .
C51 C 0.8479(11) 0.6115(5) 0.2809(6) 0.098(6) Uani 1 1 d G U . . .
H51 H 0.878363 0.621985 0.315532 0.117 Uiso 1 1 calc R U . . .
C26A C 0.716(3) 0.5743(10) -0.160(3) 0.082(9) Uani 0.31(2) 1 d D U P A 1
H26A H 0.679200 0.584506 -0.124173 0.099 Uiso 0.31(2) 1 calc R U P A 1
C27A C 0.641(6) 0.577(3) -0.213(4) 0.098(9) Uani 0.31(2) 1 d D U P A 1
H27A H 0.623329 0.602601 -0.220385 0.146 Uiso 0.31(2) 1 calc R U P A 1
H27B H 0.672385 0.566088 -0.248809 0.146 Uiso 0.31(2) 1 calc R U P A 1
H27C H 0.579101 0.562751 -0.203183 0.146 Uiso 0.31(2) 1 calc R U P A 1
C33A C 0.712(4) 0.4568(11) -0.045(2) 0.101(10) Uani 0.31(2) 1 d G U P A 1
H33A H 0.737928 0.432510 -0.040280 0.121 Uiso 0.31(2) 1 calc R U P A 1
C34A C 0.637(4) 0.4699(14) -0.0071(19) 0.099(11) Uani 0.31(2) 1 d G U P A 1
H34A H 0.611153 0.454495 0.023972 0.119 Uiso 0.31(2) 1 calc R U P A 1
C35A C 0.599(3) 0.5055(14) -0.0143(16) 0.095(12) Uani 0.31(2) 1 d G U P A 1
H35A H 0.547287 0.514436 0.011779 0.114 Uiso 0.31(2) 1 calc R U P A 1
C36A C 0.636(3) 0.5281(11) -0.0597(16) 0.084(11) Uani 0.31(2) 1 d G U P A 1
H36A H 0.610194 0.552393 -0.064668 0.101 Uiso 0.31(2) 1 calc R U P A 1
C37A C 0.711(2) 0.5150(8) -0.0979(12) 0.074(8) Uani 0.31(2) 1 d G U P A 1
C32A C 0.749(3) 0.4794(8) -0.0906(14) 0.085(8) Uani 0.31(2) 1 d G U P A 1
C31A C 0.825(3) 0.4663(9) -0.1288(19) 0.085(9) Uani 0.31(2) 1 d G U P A 1
H31A H 0.850602 0.441996 -0.123857 0.102 Uiso 0.31(2) 1 calc R U P A 1
C30A C 0.862(3) 0.4889(12) -0.1742(16) 0.079(9) Uani 0.31(2) 1 d G U P A 1
H30A H 0.913512 0.479952 -0.200304 0.095 Uiso 0.31(2) 1 calc R U P A 1
C29A C 0.824(3) 0.5245(11) -0.1815(15) 0.071(9) Uani 0.31(2) 1 d G U P A 1
H29A H 0.849647 0.539893 -0.212500 0.085 Uiso 0.31(2) 1 calc R U P A 1
C28A C 0.749(3) 0.5375(9) -0.1433(15) 0.065(8) Uani 0.31(2) 1 d DG U P A 1
C26B C 0.752(2) 0.5670(7) -0.1394(16) 0.087(8) Uani 0.69(2) 1 d D U P A 2
H26B H 0.733018 0.573771 -0.097414 0.104 Uiso 0.69(2) 1 calc R U P A 2
C27B C 0.656(3) 0.5667(12) -0.1801(19) 0.098(9) Uani 0.69(2) 1 d D U P A 2
H27D H 0.675986 0.561550 -0.221565 0.146 Uiso 0.69(2) 1 calc R U P A 2
H27E H 0.622539 0.590890 -0.178077 0.146 Uiso 0.69(2) 1 calc R U P A 2
H27F H 0.609037 0.547500 -0.166193 0.146 Uiso 0.69(2) 1 calc R U P A 2
C36B C 0.6836(14) 0.5057(6) -0.0638(9) 0.087(7) Uani 0.69(2) 1 d G U P A 2
H36B H 0.652674 0.529374 -0.060316 0.104 Uiso 0.69(2) 1 calc R U P A 2
C35B C 0.6515(15) 0.4767(7) -0.0276(9) 0.103(8) Uani 0.69(2) 1 d G U P A 2
H35B H 0.598508 0.480514 0.000638 0.124 Uiso 0.69(2) 1 calc R U P A 2
C34B C 0.6968(17) 0.4421(7) -0.0327(10) 0.098(8) Uani 0.69(2) 1 d G U P A 2
H34B H 0.674760 0.422285 -0.007978 0.117 Uiso 0.69(2) 1 calc R U P A 2
C33B C 0.7742(17) 0.4366(5) -0.0741(10) 0.098(7) Uani 0.69(2) 1 d G U P A 2
H33B H 0.805178 0.412916 -0.077549 0.118 Uiso 0.69(2) 1 calc R U P A 2
C32B C 0.8064(12) 0.4656(4) -0.1103(7) 0.079(6) Uani 0.69(2) 1 d G U P A 2
C37B C 0.7611(11) 0.5002(4) -0.1051(7) 0.080(6) Uani 0.69(2) 1 d G U P A 2
C28B C 0.7933(15) 0.5292(4) -0.1413(9) 0.076(6) Uani 0.69(2) 1 d DG U P A 2
C29B C 0.8707(16) 0.5236(5) -0.1827(8) 0.072(7) Uani 0.69(2) 1 d G U P A 2
H29B H 0.892735 0.543464 -0.207421 0.086 Uiso 0.69(2) 1 calc R U P A 2
C30B C 0.9160(15) 0.4890(6) -0.1878(8) 0.086(7) Uani 0.69(2) 1 d G U P A 2
H30B H 0.968989 0.485236 -0.216039 0.103 Uiso 0.69(2) 1 calc R U P A 2
C31B C 0.8839(15) 0.4600(5) -0.1516(9) 0.082(7) Uani 0.69(2) 1 d G U P A 2
H31B H 0.914827 0.436375 -0.155086 0.098 Uiso 0.69(2) 1 calc R U P A 2
Eu2 Eu 0.500000 0.43028(4) 0.500000 0.0823(6) Uani 1 2 d S T P . .
N58 N 0.5074(11) 0.3936(5) 0.5981(5) 0.063(4) Uani 1 1 d . U . . .
C59 C 0.4472(11) 0.4028(5) 0.6444(6) 0.056(4) Uani 1 1 d D U . . .
C60 C 0.4550(14) 0.3855(6) 0.7005(7) 0.068(5) Uani 1 1 d . U . . .
H60 H 0.410216 0.391389 0.732469 0.082 Uiso 1 1 calc R U . . .
C61 C 0.5329(16) 0.3586(6) 0.7075(9) 0.082(6) Uani 1 1 d D U . . .
C62 C 0.5908(12) 0.3499(6) 0.6588(8) 0.069(5) Uani 1 1 d . U . . .
H62 H 0.639850 0.330690 0.660453 0.082 Uiso 1 1 calc R U . . .
C63 C 0.5757(12) 0.3700(6) 0.6073(7) 0.065(5) Uani 1 1 d D U . . .
O64 O 0.5375(15) 0.3409(7) 0.7591(7) 0.105(7) Uani 1 1 d D U . . .
H64 H 0.495495 0.349405 0.783918 0.157 Uiso 1 1 d R U . . .
C65 C 0.6423(15) 0.3632(7) 0.5507(9) 0.073(5) Uani 1 1 d D U . . .
O66 O 0.6240(10) 0.3814(5) 0.5104(7) 0.080(4) Uani 1 1 d . U . . .
N67 N 0.7146(14) 0.3383(8) 0.5534(10) 0.088(6) Uani 1 1 d D U . . .
H67 H 0.721038 0.323762 0.584776 0.106 Uiso 1 1 calc R U . . .
C68 C 0.7858(16) 0.3354(9) 0.5013(12) 0.104(7) Uani 1 1 d D U . . .
H68 H 0.821155 0.359126 0.491322 0.125 Uiso 1 1 calc DR U . . .
C69 C 0.8597(15) 0.3029(9) 0.5185(14) 0.118(9) Uani 1 1 d D U . . .
H69A H 0.893328 0.308630 0.556538 0.177 Uiso 1 1 calc R U . . .
H69B H 0.910835 0.299895 0.486956 0.177 Uiso 1 1 calc R U . . .
H69C H 0.820866 0.279909 0.522648 0.177 Uiso 1 1 calc R U . . .
C78 C 0.8207(10) 0.3518(4) 0.3728(6) 0.098(7) Uani 1 1 d G U . . .
H78 H 0.857079 0.363211 0.404492 0.117 Uiso 1 1 calc DR U . . .
C77 C 0.8433(13) 0.3605(5) 0.3136(7) 0.111(8) Uani 1 1 d G U . . .
H77 H 0.895154 0.377968 0.304837 0.133 Uiso 1 1 calc R U . . .
C76 C 0.7900(15) 0.3438(5) 0.2671(6) 0.127(9) Uani 1 1 d G U . . .
H76 H 0.805432 0.349776 0.226678 0.152 Uiso 1 1 calc R U . . .
C75 C 0.7141(14) 0.3183(5) 0.2799(5) 0.125(9) Uani 1 1 d G U . . .
H75 H 0.677635 0.306828 0.248172 0.150 Uiso 1 1 calc R U . . .
C74 C 0.6914(9) 0.3095(4) 0.3391(5) 0.102(7) Uani 1 1 d G U . . .
C79 C 0.7447(7) 0.3263(4) 0.3855(5) 0.093(6) Uani 1 1 d G U . . .
C70 C 0.7221(10) 0.3175(5) 0.4447(5) 0.088(6) Uani 1 1 d G U . . .
C71 C 0.6462(10) 0.2920(5) 0.4575(6) 0.109(9) Uani 1 1 d G U . . .
H71 H 0.630755 0.285987 0.497954 0.131 Uiso 1 1 calc R U . . .
C72 C 0.5929(9) 0.2752(5) 0.4111(8) 0.108(8) Uani 1 1 d G U . . .
H72 H 0.541030 0.257795 0.419796 0.129 Uiso 1 1 calc R U . . .
C73 C 0.6155(10) 0.2840(5) 0.3519(7) 0.109(7) Uani 1 1 d G U . . .
H73 H 0.579101 0.272550 0.320141 0.131 Uiso 1 1 calc R U . . .
C80 C 0.3691(13) 0.4327(6) 0.6243(9) 0.064(4) Uani 1 1 d D U . . .
O81 O 0.3778(14) 0.4469(5) 0.5766(8) 0.078(4) Uani 1 1 d . U . . .
N82 N 0.3021(9) 0.4449(6) 0.6622(8) 0.066(4) Uani 1 1 d D U . . .
H82 H 0.301532 0.435164 0.698316 0.079 Uiso 1 1 calc R U . . .
C83 C 0.2285(13) 0.4735(6) 0.6491(12) 0.090(6) Uani 1 1 d D U . . .
H83 H 0.194697 0.466604 0.610508 0.108 Uiso 0.64(3) 1 calc R U P B 1
H83A H 0.197349 0.469058 0.608823 0.108 Uiso 0.36(3) 1 calc R U P B 2
C84 C 0.1431(18) 0.4753(9) 0.6988(16) 0.138(14) Uani 1 1 d D U . . .
H84A H 0.094519 0.494904 0.688627 0.207 Uiso 1 1 calc R U . . .
H84B H 0.107656 0.451531 0.700820 0.207 Uiso 1 1 calc R U . . .
H84C H 0.174053 0.480765 0.737762 0.207 Uiso 1 1 calc R U . . .
N95 N 0.500000 0.4992(9) 0.500000 0.070(5) Uani 1 2 d S TU P . .
C96 C 0.5724(15) 0.5196(8) 0.5271(11) 0.077(5) Uani 1 1 d . U . . .
C97 C 0.5668(15) 0.5575(8) 0.5300(12) 0.083(5) Uani 1 1 d . U . . .
H97 H 0.613784 0.569972 0.555222 0.099 Uiso 1 1 calc R U . . .
C98 C 0.500000 0.5780(10) 0.500000 0.088(7) Uani 1 2 d DS TU P . .
O99 O 0.500000 0.6158(10) 0.500000 0.142(12) Uani 1 2 d DS TU P . .
H99 H 0.452695 0.623495 0.521898 0.212 Uiso 0.5 1 d R U P . .
C100 C 0.6435(16) 0.4918(9) 0.5592(12) 0.082(5) Uani 1 1 d . U . . .
O101 O 0.6242(11) 0.4588(6) 0.5611(9) 0.088(5) Uani 1 1 d . U . . .
N102 N 0.7188(13) 0.5070(8) 0.5957(10) 0.094(6) Uani 1 1 d D U . . .
H102 H 0.723488 0.531044 0.601594 0.113 Uiso 1 1 calc R U . . .
C103 C 0.7887(16) 0.4814(9) 0.6232(14) 0.117(7) Uani 1 1 d D U . . .
H103 H 0.814013 0.462390 0.594240 0.141 Uiso 1 1 calc R U . . .
C104 C 0.8788(16) 0.5080(11) 0.6475(13) 0.117(7) Uani 1 1 d . U . . .
H10A H 0.914692 0.518941 0.613363 0.176 Uiso 1 1 calc R U . . .
H10B H 0.926409 0.493436 0.671608 0.176 Uiso 1 1 calc R U . . .
H10C H 0.849644 0.527742 0.672259 0.176 Uiso 1 1 calc R U . . .
C113 C 0.8445(9) 0.4105(5) 0.6704(6) 0.125(8) Uani 1 1 d G U . . .
H113 H 0.873143 0.420602 0.634936 0.150 Uiso 1 1 calc R U . . .
C112 C 0.8787(10) 0.3767(5) 0.6922(9) 0.145(10) Uani 1 1 d G U . . .
H112 H 0.930638 0.363674 0.671588 0.174 Uiso 1 1 calc R U . . .
C111 C 0.8367(12) 0.3619(4) 0.7442(9) 0.146(10) Uani 1 1 d G U . . .
H111 H 0.860092 0.338827 0.759054 0.175 Uiso 1 1 calc R U . . .
C110 C 0.7607(12) 0.3810(4) 0.7744(7) 0.118(7) Uani 1 1 d G U . . .
H110 H 0.732049 0.370906 0.809869 0.142 Uiso 1 1 calc R U . . .
C109 C 0.7265(8) 0.4148(4) 0.7526(5) 0.096(6) Uani 1 1 d G U . . .
C114 C 0.7684(7) 0.4296(4) 0.7006(5) 0.108(7) Uani 1 1 d G U . . .
C105 C 0.7343(9) 0.4634(4) 0.6789(6) 0.091(6) Uani 1 1 d G U . . .
C106 C 0.6582(10) 0.4824(4) 0.7090(8) 0.089(6) Uani 1 1 d G U . . .
H106 H 0.634889 0.505554 0.694160 0.106 Uiso 1 1 calc R U . . .
C107 C 0.6163(10) 0.4677(5) 0.7610(7) 0.102(7) Uani 1 1 d G U . . .
H107 H 0.564340 0.480707 0.781626 0.122 Uiso 1 1 calc R U . . .
C108 C 0.6505(10) 0.4339(5) 0.7828(6) 0.105(7) Uani 1 1 d G U . . .
H108 H 0.621833 0.423781 0.818280 0.126 Uiso 1 1 calc R U . . .
C90A C 0.2848(19) 0.6040(5) 0.5663(10) 0.088(7) Uani 0.64(3) 1 d G U P B 1
H90A H 0.319903 0.626859 0.568779 0.106 Uiso 0.64(3) 1 calc R U P B 1
C91A C 0.207(2) 0.5995(7) 0.5250(10) 0.102(9) Uani 0.64(3) 1 d G U P B 1
H91A H 0.188510 0.619349 0.499281 0.123 Uiso 0.64(3) 1 calc R U P B 1
C92A C 0.1553(19) 0.5660(8) 0.5214(11) 0.107(9) Uani 0.64(3) 1 d G U P B 1
H92A H 0.101982 0.562936 0.493224 0.128 Uiso 0.64(3) 1 calc R U P B 1
C93A C 0.1820(17) 0.5369(7) 0.5591(11) 0.092(8) Uani 0.64(3) 1 d G U P B 1
H93A H 0.146846 0.514033 0.556665 0.111 Uiso 0.64(3) 1 calc R U P B 1
C94A C 0.2600(14) 0.5414(5) 0.6004(8) 0.081(6) Uani 0.64(3) 1 d G U P B 1
C89A C 0.3114(13) 0.5749(4) 0.6040(7) 0.085(7) Uani 0.64(3) 1 d G U P B 1
C88A C 0.3895(15) 0.5794(5) 0.6453(10) 0.076(7) Uani 0.64(3) 1 d G U P B 1
H88A H 0.424602 0.602272 0.647746 0.092 Uiso 0.64(3) 1 calc R U P B 1
C87A C 0.4161(17) 0.5503(7) 0.6830(10) 0.081(7) Uani 0.64(3) 1 d G U P B 1
H87A H 0.469470 0.553369 0.711187 0.098 Uiso 0.64(3) 1 calc R U P B 1
C86A C 0.365(2) 0.5168(6) 0.6794(10) 0.078(7) Uani 0.64(3) 1 d G U P B 1
H86A H 0.382945 0.496956 0.705132 0.094 Uiso 0.64(3) 1 calc R U P B 1
C85A C 0.2867(19) 0.5123(5) 0.6381(11) 0.076(7) Uani 0.64(3) 1 d DG U P B 1
C90B C 0.227(3) 0.5876(11) 0.5482(18) 0.101(10) Uani 0.36(3) 1 d G U P B 2
H90B H 0.251783 0.611751 0.540150 0.121 Uiso 0.36(3) 1 calc R U P B 2
C91B C 0.147(3) 0.5734(14) 0.5145(17) 0.105(12) Uani 0.36(3) 1 d G U P B 2
H91B H 0.117539 0.587822 0.483491 0.126 Uiso 0.36(3) 1 calc R U P B 2
C92B C 0.110(3) 0.5380(14) 0.5263(17) 0.104(11) Uani 0.36(3) 1 d G U P B 2
H92B H 0.055985 0.528329 0.503255 0.125 Uiso 0.36(3) 1 calc R U P B 2
C93B C 0.154(3) 0.5169(11) 0.5717(18) 0.102(11) Uani 0.36(3) 1 d G U P B 2
H93B H 0.128675 0.492763 0.579677 0.123 Uiso 0.36(3) 1 calc R U P B 2
C94B C 0.233(2) 0.5311(8) 0.6053(13) 0.085(9) Uani 0.36(3) 1 d G U P B 2
C89B C 0.270(2) 0.5665(7) 0.5936(13) 0.086(9) Uani 0.36(3) 1 d G U P B 2
C88B C 0.350(2) 0.5807(7) 0.6272(18) 0.086(9) Uani 0.36(3) 1 d G U P B 2
H88B H 0.374705 0.604840 0.619201 0.103 Uiso 0.36(3) 1 calc R U P B 2
C87B C 0.393(2) 0.5596(9) 0.6726(17) 0.070(8) Uani 0.36(3) 1 d G U P B 2
H87B H 0.447399 0.569275 0.695625 0.083 Uiso 0.36(3) 1 calc R U P B 2
C86B C 0.356(3) 0.5242(9) 0.6844(17) 0.072(9) Uani 0.36(3) 1 d G U P B 2
H86B H 0.385848 0.509781 0.715391 0.086 Uiso 0.36(3) 1 calc R U P B 2
C85B C 0.277(3) 0.5100(8) 0.6507(17) 0.067(7) Uani 0.36(3) 1 d DG U P B 2
Cl4 Cl 0.500000 0.6159(4) 0.000000 0.128(4) Uani 1 2 d GS TU P . .
O16 O 0.4518(19) 0.5809(7) -0.0223(13) 0.154(14) Uani 0.5 1 d G U P C -1
O17 O 0.476(2) 0.6208(9) 0.0653(3) 0.124(11) Uani 0.5 1 d G U P C -1
O18 O 0.6129(3) 0.6137(9) -0.0084(13) 0.124(10) Uani 0.5 1 d G U P C -1
O19 O 0.459(2) 0.6483(7) -0.0346(12) 0.157(14) Uani 0.5 1 d G U P C -1
Cl2 Cl 0.3254(12) 0.4360(4) 0.8497(5) 0.121(3) Uani 0.5 1 d G U P D 1
O5 O 0.293(3) 0.3962(5) 0.8491(15) 0.200(12) Uani 0.5 1 d G U P D 1
O6 O 0.360(3) 0.4471(8) 0.7883(9) 0.189(14) Uani 0.5 1 d G U P D 1
O10 O 0.4108(19) 0.4410(11) 0.8936(13) 0.198(13) Uani 0.5 1 d G U P D 1
O11 O 0.2374(18) 0.4598(8) 0.8681(13) 0.147(11) Uani 0.5 1 d G U P D 1
Cl3 Cl 0.2603(10) 0.6158(5) 0.3457(5) 0.197(8) Uani 0.7506 1 d G U P E 1
O12 O 0.2146(17) 0.5885(7) 0.3886(10) 0.190(6) Uani 0.7506 1 d G U P E 1
O13 O 0.2505(18) 0.6542(5) 0.3708(10) 0.190(6) Uani 0.7506 1 d G U P E 1
O14 O 0.3705(11) 0.6069(7) 0.3365(9) 0.190(6) Uani 0.7506 1 d G U P E 1
O15 O 0.2058(17) 0.6137(9) 0.2867(7) 0.190(6) Uani 0.7506 1 d G U P E 1
Cl1 Cl 1.0197(10) 0.4244(4) 0.5053(7) 0.113(5) Uani 0.5 1 d G U P F -1
O1 O 0.9647(19) 0.4236(10) 0.4464(10) 0.166(19) Uani 0.5 1 d G U P F -1
O2 O 1.1321(10) 0.4242(8) 0.4943(13) 0.102(9) Uani 0.5 1 d G U P F -1
O3 O 0.991(2) 0.4588(5) 0.5390(11) 0.113(9) Uani 0.5 1 d G U P F -1
O4 O 0.991(2) 0.3910(6) 0.5415(15) 0.160(15) Uani 0.5 1 d G U P F -1
Cl2A Cl 0.2302(13) 0.4282(4) 0.8421(5) 0.121(3) Uani 0.5 1 d G U P G 2
O5A O 0.313(2) 0.4252(9) 0.7960(11) 0.177(13) Uani 0.5 1 d G U P G 2
O6A O 0.257(3) 0.4052(9) 0.8958(10) 0.197(15) Uani 0.5 1 d G U P G 2
O10A O 0.1323(18) 0.4145(11) 0.8158(14) 0.198(13) Uani 0.5 1 d G . P G 2
O11A O 0.218(3) 0.4679(5) 0.8607(15) 0.162(13) Uani 0.5 1 d G U P G 2
Cl3A Cl 0.170(3) 0.6058(14) 0.3433(16) 0.197(8) Uani 0.2494 1 d G U P H 2
O12A O 0.100(4) 0.628(2) 0.383(2) 0.184(14) Uani 0.2494 1 d G U P H 2
O13A O 0.230(5) 0.632(2) 0.305(3) 0.190(6) Uani 0.2494 1 d G U P H 2
O14A O 0.241(5) 0.583(2) 0.381(3) 0.184(14) Uani 0.2494 1 d G U P H 2
O15A O 0.108(5) 0.5806(18) 0.304(3) 0.186(16) Uani 0.2494 1 d G U P H 2

loop_
_atom_site_aniso_label
_atom_site_aniso_U_11
_atom_site_aniso_U_22
_atom_site_aniso_U_33
_atom_site_aniso_U_23
_atom_site_aniso_U_13
_atom_site_aniso_U_12
Eu1 0.1275(17) 0.0816(14) 0.0523(11) 0.000 0.0139(18) 0.000
N1 0.088(9) 0.070(8) 0.061(8) -0.017(6) 0.017(7) -0.003(7)
C2 0.088(12) 0.098(13) 0.066(10) -0.003(9) 0.009(9) -0.016(10)
C3 0.054(9) 0.114(15) 0.060(10) -0.006(9) 0.005(8) -0.013(9)
C4 0.042(8) 0.110(13) 0.056(7) 0.012(8) 0.004(6) 0.000(8)
C5 0.090(13) 0.097(15) 0.060(9) 0.002(9) -0.007(9) -0.015(11)
C6 0.071(9) 0.072(11) 0.059(8) -0.011(8) 0.002(7) 0.006(7)
O7 0.073(9) 0.140(15) 0.072(10) 0.041(10) -0.004(7) -0.012(9)
C8 0.085(10) 0.059(9) 0.063(8) -0.018(7) -0.001(8) 0.004(7)
O9 0.147(12) 0.066(7) 0.050(7) -0.024(6) -0.001(7) -0.003(7)
N10 0.071(9) 0.080(10) 0.072(10) -0.007(8) -0.009(8) -0.001(7)
C11 0.050(8) 0.102(12) 0.084(9) 0.001(10) -0.020(7) 0.002(8)
C12 0.053(9) 0.15(2) 0.118(18) -0.010(14) -0.036(9) -0.016(11)
C21 0.092(14) 0.124(18) 0.095(13) 0.010(13) -0.033(11) -0.022(11)
C20 0.115(18) 0.16(2) 0.116(15) 0.042(16) -0.044(13) -0.018(16)
C19 0.14(2) 0.17(2) 0.091(13) 0.039(15) -0.041(14) -0.049(15)
C18 0.18(2) 0.125(19) 0.091(12) -0.029(13) -0.042(14) -0.034(16)
C17 0.141(18) 0.120(18) 0.087(11) -0.029(12) -0.033(12) -0.014(13)
C22 0.098(13) 0.089(13) 0.089(9) -0.010(10) -0.036(9) -0.024(9)
C13 0.109(13) 0.072(11) 0.082(9) -0.014(9) -0.016(9) -0.011(9)
C14 0.086(13) 0.098(15) 0.099(14) -0.002(12) -0.005(12) -0.003(10)
C15 0.16(2) 0.13(2) 0.118(16) -0.014(16) -0.007(16) 0.046(17)
C16 0.16(2) 0.16(2) 0.107(14) -0.061(15) -0.040(15) 0.022(16)
C23 0.087(11) 0.096(13) 0.066(9) -0.023(8) 0.025(7) -0.016(9)
O24 0.108(11) 0.101(12) 0.066(8) -0.014(8) 0.019(8) -0.029(9)
N25 0.114(13) 0.096(13) 0.088(11) -0.025(10) 0.006(9) -0.037(10)
N38 0.126(17) 0.092(13) 0.060(14) 0.000 0.034(13) 0.000
C39 0.106(12) 0.073(8) 0.052(9) 0.015(7) 0.004(8) 0.003(8)
C40 0.129(17) 0.075(9) 0.070(13) 0.019(9) 0.017(12) 0.013(10)
C41 0.110(19) 0.072(11) 0.09(2) 0.000 0.018(18) 0.000
O42 0.110(15) 0.078(10) 0.13(2) 0.000 0.02(2) 0.000
C43 0.086(10) 0.091(9) 0.045(8) 0.033(7) 0.009(7) 0.007(8)
O44 0.143(13) 0.087(8) 0.058(8) 0.016(7) 0.033(9) 0.009(8)
N45 0.079(9) 0.130(14) 0.058(10) 0.032(9) 0.006(7) -0.005(9)
C46 0.073(10) 0.132(14) 0.072(9) 0.043(8) 0.010(7) 0.002(9)
C47 0.097(16) 0.23(4) 0.15(3) 0.03(2) 0.040(17) -0.043(19)
C56 0.17(2) 0.121(18) 0.14(2) 0.035(16) 0.005(17) 0.047(17)
C55 0.21(3) 0.121(19) 0.17(3) 0.045(18) 0.03(2) 0.046(19)
C54 0.21(3) 0.14(2) 0.20(3) 0.00(2) 0.04(2) 0.05(2)
C53 0.21(3) 0.121(17) 0.15(2) 0.022(15) 0.05(2) 0.026(18)
C52 0.154(18) 0.120(15) 0.089(13) 0.036(10) 0.036(12) 0.026(13)
C57 0.094(13) 0.111(11) 0.092(11) 0.047(9) 0.040(10) 0.009(10)
C48 0.091(11) 0.107(11) 0.061(9) 0.047(7) 0.020(8) 0.000(9)
C49 0.095(12) 0.093(13) 0.064(11) 0.022(9) 0.009(9) 0.002(10)
C50 0.085(13) 0.107(14) 0.070(12) 0.026(11) 0.008(9) -0.001(11)
C51 0.104(15) 0.113(15) 0.076(14) 0.002(11) 0.007(11) -0.028(12)
C26A 0.089(18) 0.071(16) 0.09(2) -0.019(16) 0.002(16) -0.008(12)
C27A 0.074(14) 0.09(2) 0.13(2) 0.005(16) -0.013(14) 0.001(13)
C33A 0.11(2) 0.12(2) 0.078(19) 0.013(16) -0.007(15) -0.027(18)
C34A 0.11(2) 0.12(2) 0.08(2) 0.024(19) 0.000(17) -0.032(18)
C35A 0.10(2) 0.12(2) 0.07(2) 0.025(19) 0.010(17) -0.030(18)
C36A 0.09(2) 0.12(2) 0.048(19) 0.016(18) 0.017(16) -0.008(19)
C37A 0.068(19) 0.103(17) 0.049(16) -0.004(13) -0.002(13) -0.014(14)
C32A 0.087(18) 0.100(16) 0.067(16) 0.000(13) -0.006(13) -0.016(14)
C31A 0.077(19) 0.101(18) 0.076(18) -0.003(15) -0.010(14) -0.009(15)
C30A 0.07(2) 0.101(17) 0.069(17) -0.009(15) -0.003(15) 0.003(15)
C29A 0.05(2) 0.098(17) 0.060(18) -0.009(15) -0.006(15) 0.000(16)
C28A 0.054(17) 0.075(15) 0.064(16) -0.013(12) 0.004(13) -0.014(13)
C26B 0.057(13) 0.108(14) 0.096(18) -0.010(14) 0.006(12) 0.006(12)
C27B 0.074(14) 0.09(2) 0.13(2) 0.005(16) -0.013(14) 0.001(13)
C36B 0.074(13) 0.113(16) 0.074(14) 0.015(12) -0.004(10) -0.006(12)
C35B 0.102(18) 0.130(17) 0.079(17) 0.011(14) 0.010(13) -0.020(14)
C34B 0.085(15) 0.116(16) 0.091(16) 0.015(14) 0.001(11) -0.037(13)
C33B 0.113(17) 0.094(13) 0.087(16) -0.009(11) 0.006(12) -0.029(13)
C32B 0.077(13) 0.108(12) 0.053(11) 0.001(10) -0.001(9) -0.005(10)
C37B 0.067(13) 0.103(12) 0.071(13) -0.004(10) -0.004(9) -0.016(10)
C28B 0.069(13) 0.106(12) 0.052(12) 0.002(10) 0.000(10) 0.008(10)
C29B 0.068(15) 0.092(13) 0.055(13) -0.007(11) 0.006(11) 0.005(12)
C30B 0.083(16) 0.099(14) 0.076(15) 0.000(11) 0.023(13) 0.005(12)
C31B 0.096(16) 0.091(14) 0.057(12) -0.005(10) 0.008(10) 0.004(12)
Eu2 0.1010(14) 0.0975(16) 0.0485(10) 0.000 -0.0150(15) 0.000
N58 0.042(6) 0.102(10) 0.045(6) 0.000(6) -0.004(5) 0.014(6)
C59 0.050(7) 0.073(9) 0.044(7) -0.006(6) 0.003(6) 0.009(6)
C60 0.064(9) 0.092(12) 0.049(9) 0.003(8) 0.010(7) 0.023(9)
C61 0.072(11) 0.098(14) 0.077(10) 0.016(9) 0.015(9) 0.041(10)
C62 0.058(9) 0.089(13) 0.059(8) 0.017(8) 0.003(7) 0.025(9)
C63 0.047(7) 0.093(13) 0.054(8) 0.011(8) 0.005(6) 0.010(7)
O64 0.100(11) 0.162(18) 0.052(8) 0.013(9) 0.008(8) 0.051(11)
C65 0.056(9) 0.112(13) 0.051(8) 0.013(8) 0.017(7) 0.007(8)
O66 0.060(7) 0.122(10) 0.059(8) 0.020(7) 0.010(6) -0.007(7)
N67 0.064(10) 0.128(15) 0.072(11) 0.014(10) 0.019(9) 0.018(9)
C68 0.063(10) 0.164(19) 0.086(12) -0.026(14) 0.021(9) 0.002(10)
C69 0.044(9) 0.21(3) 0.102(17) -0.024(17) 0.007(9) 0.011(11)
C78 0.091(13) 0.120(17) 0.082(11) 0.000(12) 0.016(11) 0.006(11)
C77 0.134(19) 0.116(18) 0.083(11) -0.019(11) 0.031(12) -0.011(14)
C76 0.17(2) 0.123(19) 0.086(13) -0.037(14) 0.029(14) -0.013(16)
C75 0.126(18) 0.15(2) 0.102(12) -0.027(15) 0.003(13) -0.007(15)
C74 0.078(11) 0.128(18) 0.100(11) -0.020(12) 0.000(10) 0.012(10)
C79 0.065(10) 0.119(16) 0.094(10) -0.013(11) 0.018(9) 0.009(10)
C70 0.038(7) 0.133(17) 0.093(10) -0.005(11) 0.011(7) 0.002(9)
C71 0.093(15) 0.15(2) 0.087(13) -0.007(15) 0.015(12) -0.037(14)
C72 0.036(8) 0.17(2) 0.120(14) -0.035(14) 0.000(9) 0.003(10)
C73 0.059(10) 0.16(2) 0.110(13) -0.031(14) -0.025(10) -0.004(10)
C80 0.055(8) 0.083(11) 0.055(7) -0.013(7) -0.006(6) 0.016(7)
O81 0.098(9) 0.087(10) 0.050(6) -0.005(6) -0.016(6) 0.020(7)
N82 0.032(5) 0.093(10) 0.074(8) -0.013(7) -0.006(5) 0.006(6)
C83 0.042(8) 0.113(12) 0.114(17) -0.008(11) 0.005(9) 0.020(7)
C84 0.072(13) 0.10(2) 0.24(4) -0.01(2) 0.09(2) 0.007(13)
N95 0.039(8) 0.103(12) 0.067(14) 0.000 -0.012(9) 0.000
C96 0.054(8) 0.113(10) 0.064(10) 0.002(9) -0.014(7) -0.009(8)
C97 0.054(9) 0.111(10) 0.083(14) -0.004(10) 0.001(8) -0.025(8)
C98 0.076(15) 0.108(14) 0.079(18) 0.000 0.017(13) 0.000
O99 0.14(2) 0.115(14) 0.17(3) 0.000 -0.01(3) 0.000
C100 0.056(9) 0.123(11) 0.066(12) -0.003(10) -0.019(8) -0.002(8)
O101 0.056(7) 0.122(9) 0.086(11) -0.026(8) -0.039(7) 0.003(7)
N102 0.056(8) 0.149(16) 0.078(12) 0.011(10) -0.015(8) -0.022(9)
C103 0.057(7) 0.200(18) 0.094(11) 0.054(12) -0.013(7) -0.026(9)
C104 0.057(7) 0.200(18) 0.094(11) 0.054(12) -0.013(7) -0.026(9)
C113 0.055(10) 0.21(2) 0.113(16) 0.034(15) -0.022(9) 0.004(12)
C112 0.056(11) 0.20(2) 0.18(2) 0.032(19) -0.028(12) -0.002(13)
C111 0.077(13) 0.20(3) 0.16(2) 0.051(17) -0.042(12) 0.031(15)
C110 0.098(14) 0.140(18) 0.116(17) 0.023(14) -0.036(12) -0.018(12)
C109 0.077(11) 0.125(15) 0.085(13) 0.009(10) -0.016(9) -0.028(9)
C114 0.065(10) 0.166(17) 0.095(14) 0.033(12) -0.015(9) -0.012(11)
C105 0.050(8) 0.153(15) 0.071(11) 0.013(10) -0.006(7) -0.011(9)
C106 0.053(9) 0.137(16) 0.075(12) -0.009(11) -0.010(8) -0.027(9)
C107 0.095(15) 0.120(17) 0.091(16) -0.013(13) 0.012(12) -0.028(12)
C108 0.105(15) 0.123(17) 0.089(16) -0.003(13) 0.005(12) -0.039(12)
C90A 0.095(17) 0.112(15) 0.058(12) -0.010(10) 0.006(10) 0.026(13)
C91A 0.12(2) 0.123(18) 0.060(13) -0.006(14) -0.010(13) 0.024(16)
C92A 0.11(2) 0.124(19) 0.082(17) -0.003(14) -0.028(15) 0.025(14)
C93A 0.096(16) 0.113(17) 0.068(14) -0.006(12) -0.007(11) 0.028(13)
C94A 0.085(14) 0.098(13) 0.059(12) -0.013(10) 0.002(10) 0.033(11)
C89A 0.085(15) 0.100(12) 0.070(13) -0.017(10) 0.001(11) 0.030(11)
C88A 0.062(14) 0.088(14) 0.079(16) -0.001(11) 0.008(11) 0.033(11)
C87A 0.098(17) 0.089(15) 0.057(13) -0.013(11) 0.003(12) 0.043(12)
C86A 0.081(14) 0.082(13) 0.073(15) -0.014(12) 0.010(11) 0.049(11)
C85A 0.075(14) 0.097(14) 0.057(15) -0.009(10) 0.021(11) 0.037(11)
C90B 0.11(2) 0.114(19) 0.076(18) 0.006(15) -0.014(15) 0.047(16)
C91B 0.12(2) 0.12(2) 0.07(2) 0.013(18) -0.015(17) 0.030(19)
C92B 0.11(2) 0.12(2) 0.08(2) 0.01(2) -0.006(18) 0.040(18)
C93B 0.11(2) 0.12(2) 0.07(2) 0.003(18) -0.013(17) 0.032(17)
C94B 0.095(18) 0.106(15) 0.054(15) -0.001(13) 0.000(13) 0.044(14)
C89B 0.078(18) 0.106(16) 0.074(17) 0.008(14) 0.001(13) 0.051(14)
C88B 0.09(2) 0.092(17) 0.081(19) 0.014(15) -0.002(14) 0.045(15)
C87B 0.062(16) 0.078(16) 0.069(18) 0.007(15) 0.009(13) 0.045(13)
C86B 0.087(19) 0.077(17) 0.051(18) -0.008(15) -0.001(14) 0.029(14)
C85B 0.066(15) 0.101(13) 0.035(14) 0.008(12) 0.015(12) 0.023(11)
Cl4 0.142(7) 0.109(6) 0.133(8) 0.000 -0.050(7) 0.000
O16 0.18(2) 0.132(18) 0.15(3) -0.017(17) -0.01(2) 0.006(17)
O17 0.116(19) 0.13(2) 0.126(17) 0.010(14) -0.023(14) 0.005(17)
O18 0.144(18) 0.126(19) 0.101(19) -0.034(17) -0.029(14) 0.015(14)
O19 0.17(2) 0.14(2) 0.15(2) 0.04(2) -0.03(2) 0.013(18)
Cl2 0.163(7) 0.123(6) 0.076(5) -0.011(5) 0.028(5) 0.036(6)
O5 0.33(3) 0.133(18) 0.13(2) -0.002(16) 0.00(2) 0.066(19)
O6 0.34(4) 0.11(2) 0.112(17) 0.010(18) 0.051(19) 0.13(2)
O10 0.23(3) 0.24(3) 0.118(17) -0.05(2) 0.037(19) 0.07(2)
O11 0.19(2) 0.102(16) 0.15(2) -0.081(17) 0.064(17) 0.008(17)
Cl3 0.266(19) 0.227(15) 0.097(7) 0.027(9) -0.047(10) 0.103(15)
O12 0.133(8) 0.306(15) 0.131(9) 0.010(10) -0.013(7) 0.106(10)
O13 0.133(8) 0.306(15) 0.131(9) 0.010(10) -0.013(7) 0.106(10)
O14 0.133(8) 0.306(15) 0.131(9) 0.010(10) -0.013(7) 0.106(10)
O15 0.133(8) 0.306(15) 0.131(9) 0.010(10) -0.013(7) 0.106(10)
Cl1 0.133(11) 0.112(7) 0.094(7) -0.045(7) 0.016(8) -0.022(7)
O1 0.12(2) 0.31(6) 0.074(15) -0.07(2) -0.006(16) 0.01(3)
O2 0.070(12) 0.14(2) 0.094(18) -0.030(19) 0.012(12) -0.003(12)
O3 0.14(2) 0.100(16) 0.100(18) -0.028(14) 0.03(2) 0.02(2)
O4 0.13(3) 0.120(19) 0.23(4) 0.01(2) 0.05(3) 0.01(2)
Cl2A 0.163(7) 0.123(6) 0.076(5) -0.011(5) 0.028(5) 0.036(6)
O5A 0.34(3) 0.12(2) 0.071(14) -0.004(15) 0.05(2) 0.11(2)
O6A 0.33(4) 0.15(2) 0.11(2) 0.01(2) -0.03(3) 0.04(3)
O10A 0.23(3) 0.24(3) 0.118(17) -0.05(2) 0.037(19) 0.07(2)
O11A 0.21(3) 0.13(2) 0.15(2) -0.04(2) 0.05(2) -0.03(2)
Cl3A 0.266(19) 0.227(15) 0.097(7) 0.027(9) -0.047(10) 0.103(15)
O12A 0.11(2) 0.29(3) 0.15(3) 0.04(3) -0.02(2) 0.12(2)
O13A 0.133(8) 0.306(15) 0.131(9) 0.010(10) -0.013(7) 0.106(10)
O14A 0.11(2) 0.29(3) 0.15(3) 0.04(3) -0.02(2) 0.12(2)
O15A 0.13(3) 0.31(3) 0.12(3) 0.03(3) -0.01(3) 0.10(3)

loop_
_atom_type_symbol
_atom_type_description
_atom_type_scat_dispersion_real
_atom_type_scat_dispersion_imag
_atom_type_scat_source
C C 0.0181 0.0091 'International Tables Vol C Tables 4.2.6.8 and 6.1.1.4'
H H 0.0000 0.0000 'International Tables Vol C Tables 4.2.6.8 and 6.1.1.4'
Cl Cl 0.3639 0.7018 'International Tables Vol C Tables 4.2.6.8 and 6.1.1.4'
Eu Eu -8.9294 11.1857 'International Tables Vol C Tables 4.2.6.8 and 6.1.1.4'
N N 0.0311 0.0180 'International Tables Vol C Tables 4.2.6.8 and 6.1.1.4'
O O 0.0492 0.0322 'International Tables Vol C Tables 4.2.6.8 and 6.1.1.4'

loop_
_exptl_crystal_face_index_h
_exptl_crystal_face_index_k
_exptl_crystal_face_index_l
_exptl_crystal_face_perp_dist
1.00 -4.00 1.00 0.0620
-1.00 -4.00 2.00 0.0770
1.00 4.00 -2.00 0.0470
2.00 0.00 -1.00 0.0820
-2.00 0.00 1.00 0.0940
0.00 -2.00 -3.00 0.0240
0.00 2.00 3.00 0.0350
1.00 -2.00 3.00 0.0550
-1.00 3.00 -1.00 0.0370
0.00 4.00 1.00 0.0400
0.00 -1.00 0.00 0.0580
-2.00 -2.00 -1.00 0.0760
-3.00 4.00 4.00 0.0780

loop_
_geom_angle_atom_site_label_1
_geom_angle_atom_site_label_2
_geom_angle_atom_site_label_3
_geom_angle
_geom_angle_site_symmetry_1
_geom_angle_site_symmetry_3
_geom_angle_publ_flag
N1 Eu1 N1 123.9(7) 2_755 . ?
N1 Eu1 N38 118.1(3) 2_755 . ?
N1 Eu1 N38 118.1(3) . . ?
O9 Eu1 N1 63.3(5) . . ?
O9 Eu1 N1 63.3(5) 2_755 2_755 ?
O9 Eu1 N1 77.0(5) 2_755 . ?
O9 Eu1 N1 77.0(5) . 2_755 ?
O9 Eu1 O9 88.5(8) . 2_755 ?
O9 Eu1 N38 135.8(4) 2_755 . ?
O9 Eu1 N38 135.8(4) . . ?
O9 Eu1 O44 78.4(6) 2_755 . ?
O9 Eu1 O44 78.4(6) . 2_755 ?
O9 Eu1 O44 149.7(6) . . ?
O9 Eu1 O44 149.7(6) 2_755 2_755 ?
O24 Eu1 N1 63.9(6) 2_755 2_755 ?
O24 Eu1 N1 136.3(6) . 2_755 ?
O24 Eu1 N1 63.9(6) . . ?
O24 Eu1 N1 136.3(6) 2_755 . ?
O24 Eu1 O9 127.2(7) . . ?
O24 Eu1 O9 127.2(7) 2_755 2_755 ?
O24 Eu1 O9 80.0(7) 2_755 . ?
O24 Eu1 O9 80.0(7) . 2_755 ?
O24 Eu1 O24 145.0(12) . 2_755 ?
O24 Eu1 N38 72.5(6) . . ?
O24 Eu1 N38 72.5(6) 2_755 . ?
O24 Eu1 O44 86.4(7) . 2_755 ?
O24 Eu1 O44 77.5(7) 2_755 2_755 ?
O24 Eu1 O44 86.4(7) 2_755 . ?
O24 Eu1 O44 77.5(7) . . ?
O44 Eu1 N1 72.7(6) 2_755 . ?
O44 Eu1 N1 137.1(6) . . ?
O44 Eu1 N1 137.1(6) 2_755 2_755 ?
O44 Eu1 N1 72.7(6) . 2_755 ?
O44 Eu1 N38 62.5(5) . . ?
O44 Eu1 N38 62.5(5) 2_755 . ?
O44 Eu1 O44 125.0(10) . 2_755 ?
C2 N1 Eu1 118.0(7) . . ?
C2 N1 C6 120.0 . . ?
C6 N1 Eu1 122.0(7) . . ?
C3 C2 N1 120.0 . . ?
C23 C2 N1 118.4(15) . . ?
C23 C2 C3 121.5(15) . . ?
C2 C3 H3 120.0 . . ?
C2 C3 C4 120.0 . . ?
C4 C3 H3 120.0 . . ?
C5 C4 C3 120.0 . . ?
O7 C4 C3 125.4(12) . . ?
O7 C4 C5 114.5(12) . . ?
C4 C5 H5 120.0 . . ?
C4 C5 C6 120.0 . . ?
C6 C5 H5 120.0 . . ?
N1 C6 C8 109.4(13) . . ?
C5 C6 N1 120.0 . . ?
C5 C6 C8 130.5(13) . . ?
C4 O7 H7 108.9 . . ?
O9 C8 C6 121.7(18) . . ?
N10 C8 C6 121(2) . . ?
N10 C8 O9 116.9(19) . . ?
C8 O9 Eu1 123.7(13) . . ?
C8 N10 H10 119.0 . . ?
C8 N10 C11 122(2) . . ?
C11 N10 H10 119.0 . . ?
N10 C11 H11 102.7 . . ?
N10 C11 C12 112(2) . . ?
N10 C11 C13 118.6(15) . . ?
C12 C11 H11 102.7 . . ?
C13 C11 H11 102.7 . . ?
C13 C11 C12 115(2) . . ?
C11 C12 H12A 109.5 . . ?
C11 C12 H12B 109.5 . . ?
C11 C12 H12C 109.5 . . ?
H12A C12 H12B 109.5 . . ?
H12A C12 H12C 109.5 . . ?
H12B C12 H12C 109.5 . . ?
C20 C21 H21 120.0 . . ?
C20 C21 C22 120.0 . . ?
C22 C21 H21 120.0 . . ?
C21 C20 H20 120.0 . . ?
C19 C20 C21 120.0 . . ?
C19 C20 H20 120.0 . . ?
C20 C19 H19 120.0 . . ?
C20 C19 C18 120.0 . . ?
C18 C19 H19 120.0 . . ?
C19 C18 H18 120.0 . . ?
C19 C18 C17 120.0 . . ?
C17 C18 H18 120.0 . . ?
C18 C17 C16 120.0 . . ?
C22 C17 C18 120.0 . . ?
C22 C17 C16 120.0 . . ?
C17 C22 C21 120.0 . . ?
C17 C22 C13 120.0 . . ?
C13 C22 C21 120.0 . . ?
C22 C13 C11 125.1(11) . . ?
C14 C13 C11 114.7(12) . . ?
C14 C13 C22 120.0 . . ?
C13 C14 H14 120.0 . . ?
C15 C14 C13 120.0 . . ?
C15 C14 H14 120.0 . . ?
C14 C15 H15 120.0 . . ?
C14 C15 C16 120.0 . . ?
C16 C15 H15 120.0 . . ?
C17 C16 H16 120.0 . . ?
C15 C16 C17 120.0 . . ?
C15 C16 H16 120.0 . . ?
C2 C23 O24 112(2) . . ?
N25 C23 C2 125(2) . . ?
N25 C23 O24 123(2) . . ?
C23 O24 Eu1 127.4(15) . . ?
C23 N25 H25 115.0 . . ?
C23 N25 H25A 126.6 . . ?
C23 N25 C26A 130(3) . . ?
C23 N25 C26B 107(2) . . ?
C26A N25 H25 115.0 . . ?
C26B N25 H25A 126.6 . . ?
C39 N38 Eu1 117.0(16) . . ?
C39 N38 Eu1 117.0(16) 2_755 . ?
C39 N38 C39 126(3) 2_755 . ?
N38 C39 C40 122(2) . . ?
N38 C39 C43 117(2) . . ?
C43 C39 C40 121(2) . . ?
C39 C40 H40 124.2 . . ?
C39 C40 C41 112(2) . . ?
C41 C40 H40 124.2 . . ?
C40 C41 C40 127(3) . 2_755 ?
O42 C41 C40 116.7(16) . . ?
O42 C41 C40 116.7(16) . 2_755 ?
C41 O42 H42 109.479(4) . 2_755 ?
C41 O42 H42 109.5 . . ?
H42 O42 H42 141.0 . 2_755 ?
O44 C43 C39 118(2) . . ?
O44 C43 N45 120(2) . . ?
N45 C43 C39 122(2) . . ?
C43 O44 Eu1 125.6(16) . . ?
C43 N45 H45 121.7 . . ?
C43 N45 C46 117(2) . . ?
C46 N45 H45 121.7 . . ?
N45 C46 H46 106.1 . . ?
N45 C46 C47 108(3) . . ?
C47 C46 H46 106.1 . . ?
C48 C46 N45 119.8(17) . . ?
C48 C46 H46 106.1 . . ?
C48 C46 C47 110(2) . . ?
C46 C47 H47A 109.5 . . ?
C46 C47 H47B 109.5 . . ?
C46 C47 H47C 109.5 . . ?
H47A C47 H47B 109.5 . . ?
H47A C47 H47C 109.5 . . ?
H47B C47 H47C 109.5 . . ?
C55 C56 H56 120.0 . . ?
C55 C56 C57 120.0 . . ?
C57 C56 H56 120.0 . . ?
C56 C55 H55 120.0 . . ?
C54 C55 C56 120.0 . . ?
C54 C55 H55 120.0 . . ?
C55 C54 H54 120.0 . . ?
C55 C54 C53 120.0 . . ?
C53 C54 H54 120.0 . . ?
C54 C53 H53 120.0 . . ?
C52 C53 C54 120.0 . . ?
C52 C53 H53 120.0 . . ?
C53 C52 C57 120.0 . . ?
C53 C52 C51 120.0 . . ?
C57 C52 C51 120.0 . . ?
C52 C57 C56 120.0 . . ?
C48 C57 C56 120.0 . . ?
C48 C57 C52 120.0 . . ?
C57 C48 C46 124.2(12) . . ?
C57 C48 C49 120.0 . . ?
C49 C48 C46 115.8(12) . . ?
C48 C49 H49 120.0 . . ?
C50 C49 C48 120.0 . . ?
C50 C49 H49 120.0 . . ?
C49 C50 H50 120.0 . . ?
C49 C50 C51 120.0 . . ?
C51 C50 H50 120.0 . . ?
C52 C51 H51 120.0 . . ?
C50 C51 C52 120.0 . . ?
C50 C51 H51 120.0 . . ?
N25 C26A H26A 106.3 . . ?
N25 C26A C27A 111(5) . . ?
C27A C26A H26A 106.3 . . ?
C28A C26A N25 110(3) . . ?
C28A C26A H26A 106.3 . . ?
C28A C26A C27A 116(5) . . ?
C26A C27A H27A 109.5 . . ?
C26A C27A H27B 109.5 . . ?
C26A C27A H27C 109.5 . . ?
H27A C27A H27B 109.5 . . ?
H27A C27A H27C 109.5 . . ?
H27B C27A H27C 109.5 . . ?
C34A C33A H33A 120.0 . . ?
C34A C33A C32A 120.0 . . ?
C32A C33A H33A 120.0 . . ?
C33A C34A H34A 120.0 . . ?
C35A C34A C33A 120.0 . . ?
C35A C34A H34A 120.0 . . ?
C34A C35A H35A 120.0 . . ?
C34A C35A C36A 120.0 . . ?
C36A C35A H35A 120.0 . . ?
C35A C36A H36A 120.0 . . ?
C35A C36A C37A 120.0 . . ?
C37A C36A H36A 120.0 . . ?
C36A C37A C28A 120.0 . . ?
C32A C37A C36A 120.0 . . ?
C32A C37A C28A 120.0 . . ?
C37A C32A C33A 120.0 . . ?
C37A C32A C31A 120.0 . . ?
C31A C32A C33A 120.0 . . ?
C32A C31A H31A 120.0 . . ?
C30A C31A C32A 120.0 . . ?
C30A C31A H31A 120.0 . . ?
C31A C30A H30A 120.0 . . ?
C31A C30A C29A 120.0 . . ?
C29A C30A H30A 120.0 . . ?
C30A C29A H29A 120.0 . . ?
C28A C29A C30A 120.0 . . ?
C28A C29A H29A 120.0 . . ?
C37A C28A C26A 128(3) . . ?
C29A C28A C26A 112(3) . . ?
C29A C28A C37A 120.0 . . ?
N25 C26B H26B 110.3 . . ?
N25 C26B C27B 97(2) . . ?
C27B C26B H26B 110.3 . . ?
C28B C26B N25 121(2) . . ?
C28B C26B H26B 110.3 . . ?
C28B C26B C27B 106(2) . . ?
C26B C27B H27D 109.5 . . ?
C26B C27B H27E 109.5 . . ?
C26B C27B H27F 109.5 . . ?
H27D C27B H27E 109.5 . . ?
H27D C27B H27F 109.5 . . ?
H27E C27B H27F 109.5 . . ?
C35B C36B H36B 120.0 . . ?
C35B C36B C37B 120.0 . . ?
C37B C36B H36B 120.0 . . ?
C36B C35B H35B 120.0 . . ?
C36B C35B C34B 120.0 . . ?
C34B C35B H35B 120.0 . . ?
C35B C34B H34B 120.0 . . ?
C35B C34B C33B 120.0 . . ?
C33B C34B H34B 120.0 . . ?
C34B C33B H33B 120.0 . . ?
C34B C33B C32B 120.0 . . ?
C32B C33B H33B 120.0 . . ?
C33B C32B C31B 120.0 . . ?
C37B C32B C33B 120.0 . . ?
C37B C32B C31B 120.0 . . ?
C32B C37B C36B 120.0 . . ?
C32B C37B C28B 120.0 . . ?
C28B C37B C36B 120.0 . . ?
C37B C28B C26B 124.8(15) . . ?
C29B C28B C26B 115.2(15) . . ?
C29B C28B C37B 120.0 . . ?
C28B C29B H29B 120.0 . . ?
C30B C29B C28B 120.0 . . ?
C30B C29B H29B 120.0 . . ?
C29B C30B H30B 120.0 . . ?
C29B C30B C31B 120.0 . . ?
C31B C30B H30B 120.0 . . ?
C32B C31B H31B 120.0 . . ?
C30B C31B C32B 120.0 . . ?
C30B C31B H31B 120.0 . . ?
N58 Eu2 N58 117.7(7) 2_656 . ?
N58 Eu2 C65 45.4(4) 2_656 2_656 ?
N58 Eu2 C65 86.2(6) . 2_656 ?
N58 Eu2 C80 46.2(4) 2_656 2_656 ?
N58 Eu2 C80 136.0(5) . 2_656 ?
N58 Eu2 C100 89.1(6) 2_656 2_656 ?
N58 Eu2 C100 137.2(6) . 2_656 ?
O66 Eu2 N58 74.3(6) . 2_656 ?
O66 Eu2 N58 74.3(6) 2_656 . ?
O66 Eu2 N58 61.0(5) 2_656 2_656 ?
O66 Eu2 N58 61.0(5) . . ?
O66 Eu2 C65 15.6(5) 2_656 2_656 ?
O66 Eu2 C65 83.1(6) . 2_656 ?
O66 Eu2 O66 86.2(8) . 2_656 ?
O66 Eu2 C80 107.2(5) 2_656 2_656 ?
O66 Eu2 C80 75.1(6) . 2_656 ?
O66 Eu2 O81 78.5(6) . 2_656 ?
O66 Eu2 O81 78.5(6) 2_656 . ?
O66 Eu2 O81 124.3(6) 2_656 2_656 ?
O66 Eu2 O81 124.3(6) . . ?
O66 Eu2 N95 136.9(4) 2_656 . ?
O66 Eu2 N95 136.9(4) . . ?
O66 Eu2 C100 161.0(6) . 2_656 ?
O66 Eu2 C100 93.9(6) 2_656 2_656 ?
C80 Eu2 C65 91.7(5) 2_656 2_656 ?
O81 Eu2 N58 134.9(5) . 2_656 ?
O81 Eu2 N58 134.9(5) 2_656 . ?
O81 Eu2 N58 63.3(5) 2_656 2_656 ?
O81 Eu2 N58 63.3(5) . . ?
O81 Eu2 C65 108.8(5) 2_656 2_656 ?
O81 Eu2 C65 92.7(5) . 2_656 ?
O81 Eu2 C80 17.1(5) 2_656 2_656 ?
O81 Eu2 C80 160.5(6) . 2_656 ?
O81 Eu2 O81 151.2(10) 2_656 . ?
O81 Eu2 N95 75.6(5) . . ?
O81 Eu2 N95 75.6(5) 2_656 . ?
O81 Eu2 C100 74.1(6) . 2_656 ?
O81 Eu2 C100 85.9(6) 2_656 2_656 ?
N95 Eu2 N58 121.2(4) . 2_656 ?
N95 Eu2 N58 121.2(4) . . ?
N95 Eu2 C65 137.9(5) . 2_656 ?
N95 Eu2 C80 88.5(4) . 2_656 ?
N95 Eu2 C100 46.0(5) . 2_656 ?
C100 Eu2 C65 91.9(7) 2_656 2_656 ?
C100 Eu2 C80 86.8(6) 2_656 2_656 ?
O101 Eu2 N58 138.1(6) . 2_656 ?
O101 Eu2 N58 138.1(6) 2_656 . ?
O101 Eu2 N58 72.9(7) 2_656 2_656 ?
O101 Eu2 N58 72.9(7) . . ?
O101 Eu2 C65 74.1(7) 2_656 2_656 ?
O101 Eu2 C65 156.9(7) . 2_656 ?
O101 Eu2 O66 147.3(7) . 2_656 ?
O101 Eu2 O66 147.3(7) 2_656 . ?
O101 Eu2 O66 78.2(6) 2_656 2_656 ?
O101 Eu2 O66 78.2(6) . . ?
O101 Eu2 C80 96.4(6) . 2_656 ?
O101 Eu2 C80 82.2(6) 2_656 2_656 ?
O101 Eu2 O81 86.9(6) . . ?
O101 Eu2 O81 80.7(6) 2_656 . ?
O101 Eu2 O81 80.7(6) . 2_656 ?
O101 Eu2 O81 86.9(6) 2_656 2_656 ?
O101 Eu2 N95 64.2(5) . . ?
O101 Eu2 N95 64.2(5) 2_656 . ?
O101 Eu2 C100 18.6(7) 2_656 2_656 ?
O101 Eu2 C100 110.1(7) . 2_656 ?
O101 Eu2 O101 128.3(11) 2_656 . ?
C59 N58 Eu2 120.4(10) . . ?
C63 N58 Eu2 121.2(10) . . ?
C63 N58 C59 117.7(11) . . ?
N58 C59 C60 122.0(12) . . ?
N58 C59 C80 109.9(13) . . ?
C60 C59 C80 128.0(14) . . ?
C59 C60 H60 121.4 . . ?
C59 C60 C61 117.2(13) . . ?
C61 C60 H60 121.4 . . ?
C62 C61 C60 118.3(14) . . ?
O64 C61 C60 117.4(17) . . ?
O64 C61 C62 123.9(17) . . ?
C61 C62 H62 121.2 . . ?
C61 C62 C63 117.6(14) . . ?
C63 C62 H62 121.2 . . ?
N58 C63 C62 126.8(13) . . ?
N58 C63 C65 112.2(14) . . ?
C62 C63 C65 120.9(16) . . ?
C61 O64 H64 111.5 . . ?
C63 C65 Eu2 80.8(10) . . ?
O66 C65 Eu2 34.6(11) . . ?
O66 C65 C63 115.4(18) . . ?
O66 C65 N67 125.8(19) . . ?
N67 C65 Eu2 160.3(14) . . ?
N67 C65 C63 118.8(18) . . ?
C65 O66 Eu2 129.8(14) . . ?
C65 N67 H67 121.0 . . ?
C65 N67 C68 118(2) . . ?
C68 N67 H67 121.0 . . ?
N67 C68 H68 113.9 . . ?
N67 C68 C69 104(2) . . ?
N67 C68 C70 107.6(18) . . ?
C69 C68 H68 113.9 . . ?
C69 C68 C70 102(2) . . ?
C70 C68 H68 113.9 . . ?
C68 C69 H69A 109.5 . . ?
C68 C69 H69B 109.5 . . ?
C68 C69 H69C 109.5 . . ?
H69A C69 H69B 109.5 . . ?
H69A C69 H69C 109.5 . . ?
H69B C69 H69C 109.5 . . ?
C77 C78 H78 120.0 . . ?
C77 C78 C79 120.0 . . ?
C79 C78 H78 120.0 . . ?
C78 C77 H77 120.0 . . ?
C78 C77 C76 120.0 . . ?
C76 C77 H77 120.0 . . ?
C77 C76 H76 120.0 . . ?
C77 C76 C75 120.0 . . ?
C75 C76 H76 120.0 . . ?
C76 C75 H75 120.0 . . ?
C74 C75 C76 120.0 . . ?
C74 C75 H75 120.0 . . ?
C75 C74 C79 120.0 . . ?
C75 C74 C73 120.0 . . ?
C79 C74 C73 120.0 . . ?
C74 C79 C78 120.0 . . ?
C74 C79 C70 120.0 . . ?
C70 C79 C78 120.0 . . ?
C79 C70 C68 121.9(11) . . ?
C71 C70 C68 118.1(11) . . ?
C71 C70 C79 120.0 . . ?
C70 C71 H71 120.0 . . ?
C72 C71 C70 120.0 . . ?
C72 C71 H71 120.0 . . ?
C71 C72 H72 120.0 . . ?
C71 C72 C73 120.0 . . ?
C73 C72 H72 120.0 . . ?
C74 C73 H73 120.0 . . ?
C72 C73 C74 120.0 . . ?
C72 C73 H73 120.0 . . ?
O81 C80 C59 119.6(17) . . ?
O81 C80 N82 120.1(18) . . ?
N82 C80 C59 119.8(17) . . ?
C80 O81 Eu2 126.0(14) . . ?
C80 N82 H82 117.7 . . ?
C80 N82 C83 124.5(19) . . ?
C83 N82 H82 117.7 . . ?
N82 C83 H83 107.2 . . ?
N82 C83 H83A 110.1 . . ?
N82 C83 C84 112(2) . . ?
N82 C83 C85A 109.4(15) . . ?
N82 C83 C85B 110(2) . . ?
C84 C83 H83 107.2 . . ?
C84 C83 H83A 110.1 . . ?
C84 C83 C85A 114(2) . . ?
C85A C83 H83 107.2 . . ?
C85B C83 H83A 110.1 . . ?
C85B C83 C84 105(3) . . ?
C83 C84 H84A 109.5 . . ?
C83 C84 H84B 109.5 . . ?
C83 C84 H84C 109.5 . . ?
H84A C84 H84B 109.5 . . ?
H84A C84 H84C 109.5 . . ?
H84B C84 H84C 109.5 . . ?
C96 N95 Eu2 123.1(16) 2_656 . ?
C96 N95 Eu2 123.1(16) . . ?
C96 N95 C96 114(3) 2_656 . ?
N95 C96 C97 122(2) . . ?
N95 C96 C100 106(3) . . ?
C97 C96 C100 131(2) . . ?
C96 C97 H97 117.7 . . ?
C98 C97 C96 125(2) . . ?
C98 C97 H97 117.7 . . ?
C97 C98 C97 112(4) . 2_656 ?
C97 C98 O99 123.9(18) 2_656 . ?
C97 C98 O99 123.9(18) . . ?
C98 O99 H99 109.472(3) . 2_656 ?
C98 O99 H99 109.5 . . ?
H99 O99 H99 141.1 . 2_656 ?
O101 C100 C96 121(2) . . ?
O101 C100 N102 121(2) . . ?
N102 C100 C96 117(3) . . ?
C100 O101 Eu2 123.4(16) . . ?
C100 N102 H102 121.7 . . ?
C100 N102 C103 117(3) . . ?
C103 N102 H102 121.7 . . ?
N102 C103 H103 112.2 . . ?
N102 C103 C104 103(2) . . ?
N102 C103 C105 108.1(19) . . ?
C104 C103 H103 112.2 . . ?
C105 C103 H103 112.2 . . ?
C105 C103 C104 108(2) . . ?
C103 C104 H10A 109.5 . . ?
C103 C104 H10B 109.5 . . ?
C103 C104 H10C 109.5 . . ?
H10A C104 H10B 109.5 . . ?
H10A C104 H10C 109.5 . . ?
H10B C104 H10C 109.5 . . ?
C112 C113 H113 120.0 . . ?
C112 C113 C114 120.0 . . ?
C114 C113 H113 120.0 . . ?
C113 C112 H112 120.0 . . ?
C111 C112 C113 120.0 . . ?
C111 C112 H112 120.0 . . ?
C112 C111 H111 120.0 . . ?
C112 C111 C110 120.0 . . ?
C110 C111 H111 120.0 . . ?
C111 C110 H110 120.0 . . ?
C109 C110 C111 120.0 . . ?
C109 C110 H110 120.0 . . ?
C110 C109 C114 120.0 . . ?
C110 C109 C108 120.0 . . ?
C114 C109 C108 120.0 . . ?
C109 C114 C113 120.0 . . ?
C105 C114 C113 120.0 . . ?
C105 C114 C109 120.0 . . ?
C114 C105 C103 119.4(14) . . ?
C114 C105 C106 120.0 . . ?
C106 C105 C103 120.4(14) . . ?
C105 C106 H106 120.0 . . ?
C105 C106 C107 120.0 . . ?
C107 C106 H106 120.0 . . ?
C106 C107 H107 120.0 . . ?
C108 C107 C106 120.0 . . ?
C108 C107 H107 120.0 . . ?
C109 C108 H108 120.0 . . ?
C107 C108 C109 120.0 . . ?
C107 C108 H108 120.0 . . ?
C91A C90A H90A 120.0 . . ?
C91A C90A C89A 120.0 . . ?
C89A C90A H90A 120.0 . . ?
C90A C91A H91A 120.0 . . ?
C90A C91A C92A 120.0 . . ?
C92A C91A H91A 120.0 . . ?
C91A C92A H92A 120.0 . . ?
C93A C92A C91A 120.0 . . ?
C93A C92A H92A 120.0 . . ?
C92A C93A H93A 120.0 . . ?
C92A C93A C94A 120.0 . . ?
C94A C93A H93A 120.0 . . ?
C93A C94A C89A 120.0 . . ?
C93A C94A C85A 120.0 . . ?
C89A C94A C85A 120.0 . . ?
C94A C89A C90A 120.0 . . ?
C88A C89A C90A 120.0 . . ?
C88A C89A C94A 120.0 . . ?
C89A C88A H88A 120.0 . . ?
C89A C88A C87A 120.0 . . ?
C87A C88A H88A 120.0 . . ?
C88A C87A H87A 120.0 . . ?
C86A C87A C88A 120.0 . . ?
C86A C87A H87A 120.0 . . ?
C87A C86A H86A 120.0 . . ?
C87A C86A C85A 120.0 . . ?
C85A C86A H86A 120.0 . . ?
C94A C85A C83 128.8(15) . . ?
C86A C85A C83 110.5(15) . . ?
C86A C85A C94A 120.0 . . ?
C91B C90B H90B 120.0 . . ?
C91B C90B C89B 120.0 . . ?
C89B C90B H90B 120.0 . . ?
C90B C91B H91B 120.0 . . ?
C90B C91B C92B 120.0 . . ?
C92B C91B H91B 120.0 . . ?
C91B C92B H92B 120.0 . . ?
C93B C92B C91B 120.0 . . ?
C93B C92B H92B 120.0 . . ?
C92B C93B H93B 120.0 . . ?
C92B C93B C94B 120.0 . . ?
C94B C93B H93B 120.0 . . ?
C93B C94B C85B 120.0 . . ?
C89B C94B C93B 120.0 . . ?
C89B C94B C85B 120.0 . . ?
C94B C89B C90B 120.0 . . ?
C94B C89B C88B 120.0 . . ?
C88B C89B C90B 120.0 . . ?
C89B C88B H88B 120.0 . . ?
C89B C88B C87B 120.0 . . ?
C87B C88B H88B 120.0 . . ?
C88B C87B H87B 120.0 . . ?
C86B C87B C88B 120.0 . . ?
C86B C87B H87B 120.0 . . ?
C87B C86B H86B 120.0 . . ?
C87B C86B C85B 120.0 . . ?
C85B C86B H86B 120.0 . . ?
C94B C85B C83 107.4(19) . . ?
C86B C85B C83 132.3(19) . . ?
C86B C85B C94B 120.0 . . ?
O17 Cl4 O16 109.5 . . ?
O17 Cl4 O18 109.5 . . ?
O17 Cl4 O19 109.5 . . ?
O18 Cl4 O16 109.4 . . ?
O19 Cl4 O16 109.5 . . ?
O19 Cl4 O18 109.5 . . ?
O5 Cl2 O10 109.5 . . ?
O6 Cl2 O5 109.5 . . ?
O6 Cl2 O10 109.5 . . ?
O11 Cl2 O5 109.5 . . ?
O11 Cl2 O6 109.5 . . ?
O11 Cl2 O10 109.5 . . ?
O12 Cl3 O13 109.5 . . ?
O12 Cl3 O14 109.5 . . ?
O12 Cl3 O15 109.5 . . ?
O13 Cl3 O15 109.4 . . ?
O14 Cl3 O13 109.4 . . ?
O14 Cl3 O15 109.5 . . ?
O2 Cl1 O1 109.5 . . ?
O3 Cl1 O1 109.5 . . ?
O3 Cl1 O2 109.5 . . ?
O4 Cl1 O1 109.5 . . ?
O4 Cl1 O2 109.5 . . ?
O4 Cl1 O3 109.5 . . ?
O5A Cl2A O10A 109.5 . . ?
O6A Cl2A O5A 109.5 . . ?
O6A Cl2A O10A 109.5 . . ?
O11A Cl2A O5A 109.5 . . ?
O11A Cl2A O6A 109.5 . . ?
O11A Cl2A O10A 109.5 . . ?
O12A Cl3A O13A 109.5 . . ?
O12A Cl3A O14A 109.5 . . ?
O12A Cl3A O15A 109.5 . . ?
O13A Cl3A O15A 109.5 . . ?
O14A Cl3A O13A 109.5 . . ?
O14A Cl3A O15A 109.5 . . ?

loop_
_geom_bond_atom_site_label_1
_geom_bond_atom_site_label_2
_geom_bond_distance
_geom_bond_site_symmetry_2
_geom_bond_publ_flag
Eu1 N1 2.519(10) 2_755 ?
Eu1 N1 2.519(10) . ?
Eu1 O9 2.371(17) . ?
Eu1 O9 2.371(17) 2_755 ?
Eu1 O24 2.32(2) . ?
Eu1 O24 2.32(2) 2_755 ?
Eu1 N38 2.58(3) . ?
Eu1 O44 2.442(18) 2_755 ?
Eu1 O44 2.442(18) . ?
N1 C2 1.3900 . ?
N1 C6 1.3900 . ?
C2 C3 1.3900 . ?
C2 C23 1.37(2) . ?
C3 H3 0.9500 . ?
C3 C4 1.3900 . ?
C4 C5 1.3900 . ?
C4 O7 1.373(18) . ?
C5 H5 0.9500 . ?
C5 C6 1.3900 . ?
C6 C8 1.407(19) . ?
O7 H7 0.8401 . ?
C8 O9 1.32(3) . ?
C8 N10 1.29(3) . ?
N10 H10 0.8800 . ?
N10 C11 1.45(3) . ?
C11 H11 1.0000 . ?
C11 C12 1.53(2) . ?
C11 C13 1.48(3) . ?
C12 H12A 0.9800 . ?
C12 H12B 0.9800 . ?
C12 H12C 0.9800 . ?
C21 H21 0.9500 . ?
C21 C20 1.3900 . ?
C21 C22 1.3900 . ?
C20 H20 0.9500 . ?
C20 C19 1.3900 . ?
C19 H19 0.9500 . ?
C19 C18 1.3900 . ?
C18 H18 0.9500 . ?
C18 C17 1.3900 . ?
C17 C22 1.3900 . ?
C17 C16 1.3900 . ?
C22 C13 1.3900 . ?
C13 C14 1.3900 . ?
C14 H14 0.9500 . ?
C14 C15 1.3900 . ?
C15 H15 0.9500 . ?
C15 C16 1.3900 . ?
C16 H16 0.9500 . ?
C23 O24 1.43(3) . ?
C23 N25 1.30(3) . ?
N25 H25 0.8800 . ?
N25 H25A 0.8800 . ?
N25 C26A 1.52(3) . ?
N25 C26B 1.53(2) . ?
N38 C39 1.33(3) . ?
N38 C39 1.33(3) 2_755 ?
C39 C40 1.46(4) . ?
C39 C43 1.43(2) . ?
C40 H40 0.9500 . ?
C40 C41 1.47(3) . ?
C41 O42 1.37(3) . ?
O42 H42 0.8400 2_755 ?
O42 H42 0.8400 . ?
C43 O44 1.23(3) . ?
C43 N45 1.29(3) . ?
N45 H45 0.8800 . ?
N45 C46 1.49(3) . ?
C46 H46 1.0000 . ?
C46 C47 1.56(2) . ?
C46 C48 1.43(3) . ?
C47 H47A 0.9800 . ?
C47 H47B 0.9800 . ?
C47 H47C 0.9800 . ?
C56 H56 0.9500 . ?
C56 C55 1.3900 . ?
C56 C57 1.3900 . ?
C55 H55 0.9500 . ?
C55 C54 1.3900 . ?
C54 H54 0.9500 . ?
C54 C53 1.3900 . ?
C53 H53 0.9500 . ?
C53 C52 1.3900 . ?
C52 C57 1.3900 . ?
C52 C51 1.3900 . ?
C57 C48 1.3900 . ?
C48 C49 1.3900 . ?
C49 H49 0.9500 . ?
C49 C50 1.3900 . ?
C50 H50 0.9500 . ?
C50 C51 1.3900 . ?
C51 H51 0.9500 . ?
C26A H26A 1.0000 . ?
C26A C27A 1.54(3) . ?
C26A C28A 1.45(2) . ?
C27A H27A 0.9800 . ?
C27A H27B 0.9800 . ?
C27A H27C 0.9800 . ?
C33A H33A 0.9500 . ?
C33A C34A 1.3900 . ?
C33A C32A 1.3900 . ?
C34A H34A 0.9500 . ?
C34A C35A 1.3900 . ?
C35A H35A 0.9500 . ?
C35A C36A 1.3900 . ?
C36A H36A 0.9500 . ?
C36A C37A 1.3900 . ?
C37A C32A 1.3900 . ?
C37A C28A 1.3900 . ?
C32A C31A 1.3900 . ?
C31A H31A 0.9500 . ?
C31A C30A 1.3900 . ?
C30A H30A 0.9500 . ?
C30A C29A 1.3900 . ?
C29A H29A 0.9500 . ?
C29A C28A 1.3900 . ?
C26B H26B 1.0000 . ?
C26B C27B 1.55(2) . ?
C26B C28B 1.47(2) . ?
C27B H27D 0.9800 . ?
C27B H27E 0.9800 . ?
C27B H27F 0.9800 . ?
C36B H36B 0.9500 . ?
C36B C35B 1.3900 . ?
C36B C37B 1.3900 . ?
C35B H35B 0.9500 . ?
C35B C34B 1.3900 . ?
C34B H34B 0.9500 . ?
C34B C33B 1.3900 . ?
C33B H33B 0.9500 . ?
C33B C32B 1.3900 . ?
C32B C37B 1.3900 . ?
C32B C31B 1.3900 . ?
C37B C28B 1.3900 . ?
C28B C29B 1.3900 . ?
C29B H29B 0.9500 . ?
C29B C30B 1.3900 . ?
C30B H30B 0.9500 . ?
C30B C31B 1.3900 . ?
C31B H31B 0.9500 . ?
Eu2 N58 2.559(12) . ?
Eu2 N58 2.559(12) 2_656 ?
Eu2 C65 3.27(2) 2_656 ?
Eu2 O66 2.416(17) 2_656 ?
Eu2 O66 2.416(17) . ?
Eu2 C80 3.266(19) 2_656 ?
Eu2 O81 2.423(18) 2_656 ?
Eu2 O81 2.423(18) . ?
Eu2 N95 2.49(3) . ?
Eu2 C100 3.21(3) 2_656 ?
Eu2 O101 2.366(14) . ?
Eu2 O101 2.366(14) 2_656 ?
N58 C59 1.344(17) . ?
N58 C63 1.260(19) . ?
C59 C60 1.405(19) . ?
C59 C80 1.557(17) . ?
C60 H60 0.9500 . ?
C60 C61 1.42(2) . ?
C61 C62 1.36(2) . ?
C61 O64 1.319(19) . ?
C62 H62 0.9500 . ?
C62 C63 1.37(2) . ?
C63 C65 1.557(16) . ?
O64 H64 0.8400 . ?
C65 O66 1.14(3) . ?
C65 N67 1.31(3) . ?
N67 H67 0.8800 . ?
N67 C68 1.50(2) . ?
C68 H68 1.0000 . ?
C68 C69 1.57(3) . ?
C68 C70 1.65(3) . ?
C69 H69A 0.9800 . ?
C69 H69B 0.9800 . ?
C69 H69C 0.9800 . ?
C78 H78 0.9500 . ?
C78 C77 1.3900 . ?
C78 C79 1.3900 . ?
C77 H77 0.9500 . ?
C77 C76 1.3900 . ?
C76 H76 0.9500 . ?
C76 C75 1.3900 . ?
C75 H75 0.9500 . ?
C75 C74 1.3900 . ?
C74 C79 1.3900 . ?
C74 C73 1.3900 . ?
C79 C70 1.3900 . ?
C70 C71 1.3900 . ?
C71 H71 0.9500 . ?
C71 C72 1.3900 . ?
C72 H72 0.9500 . ?
C72 C73 1.3900 . ?
C73 H73 0.9500 . ?
C80 O81 1.19(3) . ?
C80 N82 1.30(2) . ?
N82 H82 0.8800 . ?
N82 C83 1.45(2) . ?
C83 H83 1.0000 . ?
C83 H83A 1.0000 . ?
C83 C84 1.582(19) . ?
C83 C85A 1.62(2) . ?
C83 C85B 1.47(2) . ?
C84 H84A 0.9800 . ?
C84 H84B 0.9800 . ?
C84 H84C 0.9800 . ?
N95 C96 1.35(3) . ?
N95 C96 1.35(3) 2_656 ?
C96 C97 1.38(4) . ?
C96 C100 1.55(3) . ?
C97 H97 0.9500 . ?
C97 C98 1.33(3) . ?
C98 O99 1.36(3) . ?
O99 H99 0.8399 . ?
O99 H99 0.8399 2_656 ?
C100 O101 1.22(4) . ?
C100 N102 1.40(3) . ?
N102 H102 0.8800 . ?
N102 C103 1.44(2) . ?
C103 H103 1.0000 . ?
C103 C104 1.62(4) . ?
C103 C105 1.57(3) . ?
C104 H10A 0.9800 . ?
C104 H10B 0.9800 . ?
C104 H10C 0.9800 . ?
C113 H113 0.9500 . ?
C113 C112 1.3900 . ?
C113 C114 1.3900 . ?
C112 H112 0.9500 . ?
C112 C111 1.3900 . ?
C111 H111 0.9500 . ?
C111 C110 1.3900 . ?
C110 H110 0.9500 . ?
C110 C109 1.3900 . ?
C109 C114 1.3900 . ?
C109 C108 1.3900 . ?
C114 C105 1.3900 . ?
C105 C106 1.3900 . ?
C106 H106 0.9500 . ?
C106 C107 1.3900 . ?
C107 H107 0.9500 . ?
C107 C108 1.3900 . ?
C108 H108 0.9500 . ?
C90A H90A 0.9500 . ?
C90A C91A 1.3900 . ?
C90A C89A 1.3900 . ?
C91A H91A 0.9500 . ?
C91A C92A 1.3900 . ?
C92A H92A 0.9500 . ?
C92A C93A 1.3900 . ?
C93A H93A 0.9500 . ?
C93A C94A 1.3900 . ?
C94A C89A 1.3900 . ?
C94A C85A 1.3900 . ?
C89A C88A 1.3900 . ?
C88A H88A 0.9500 . ?
C88A C87A 1.3900 . ?
C87A H87A 0.9500 . ?
C87A C86A 1.3900 . ?
C86A H86A 0.9500 . ?
C86A C85A 1.3900 . ?
C90B H90B 0.9500 . ?
C90B C91B 1.3900 . ?
C90B C89B 1.3900 . ?
C91B H91B 0.9500 . ?
C91B C92B 1.3900 . ?
C92B H92B 0.9500 . ?
C92B C93B 1.3900 . ?
C93B H93B 0.9500 . ?
C93B C94B 1.3900 . ?
C94B C89B 1.3900 . ?
C94B C85B 1.3900 . ?
C89B C88B 1.3900 . ?
C88B H88B 0.9500 . ?
C88B C87B 1.3900 . ?
C87B H87B 0.9500 . ?
C87B C86B 1.3900 . ?
C86B H86B 0.9500 . ?
C86B C85B 1.3900 . ?
Cl4 O16 1.5014 . ?
Cl4 O17 1.5009 . ?
Cl4 O18 1.5011 . ?
Cl4 O19 1.5010 . ?
Cl2 O5 1.5011 . ?
Cl2 O6 1.5011 . ?
Cl2 O10 1.5014 . ?
Cl2 O11 1.5011 . ?
Cl3 O12 1.5006 . ?
Cl3 O13 1.5015 . ?
Cl3 O14 1.5009 . ?
Cl3 O15 1.5016 . ?
Cl1 O1 1.5013 . ?
Cl1 O2 1.5011 . ?
Cl1 O3 1.5011 . ?
Cl1 O4 1.5010 . ?
Cl2A O5A 1.5012 . ?
Cl2A O6A 1.5011 . ?
Cl2A O10A 1.5013 . ?
Cl2A O11A 1.5010 . ?
Cl3A O12A 1.5009 . ?
Cl3A O13A 1.5011 . ?
Cl3A O14A 1.5011 . ?
Cl3A O15A 1.5014 . ?

loop_
_geom_torsion_atom_site_label_1
_geom_torsion_atom_site_label_2
_geom_torsion_atom_site_label_3
_geom_torsion_atom_site_label_4
_geom_torsion
_geom_torsion_site_symmetry_1
_geom_torsion_site_symmetry_2
_geom_torsion_site_symmetry_3
_geom_torsion_site_symmetry_4
_geom_torsion_publ_flag
Eu1 N1 C2 C3 177.9(9) . . . . ?
Eu1 N1 C2 C23 0.4(18) . . . . ?
Eu1 N1 C6 C5 -177.8(10) . . . . ?
Eu1 N1 C6 C8 -0.7(14) . . . . ?
Eu1 N38 C39 C40 175(2) . . . . ?
Eu1 N38 C39 C43 3(2) . . . . ?
N1 C2 C3 C4 0.0 . . . . ?
N1 C2 C23 O24 -4(3) . . . . ?
N1 C2 C23 N25 -180(2) . . . . ?
N1 C6 C8 O9 1(2) . . . . ?
N1 C6 C8 N10 176.4(18) . . . . ?
C2 N1 C6 C5 0.0 . . . . ?
C2 N1 C6 C8 177.1(14) . . . . ?
C2 C3 C4 C5 0.0 . . . . ?
C2 C3 C4 O7 -178.1(19) . . . . ?
C2 C23 O24 Eu1 7(3) . . . . ?
C2 C23 N25 C26A -170(3) . . . . ?
C2 C23 N25 C26B 174(2) . . . . ?
C3 C2 C23 O24 178.3(15) . . . . ?
C3 C2 C23 N25 3(4) . . . . ?
C3 C4 C5 C6 0.0 . . . . ?
C4 C5 C6 N1 0.0 . . . . ?
C4 C5 C6 C8 -176.4(18) . . . . ?
C5 C6 C8 O9 178.0(15) . . . . ?
C5 C6 C8 N10 -7(3) . . . . ?
C6 N1 C2 C3 0.0 . . . . ?
C6 N1 C2 C23 -177.5(19) . . . . ?
C6 C8 O9 Eu1 -1(3) . . . . ?
C6 C8 N10 C11 -178.7(19) . . . . ?
O7 C4 C5 C6 178.3(17) . . . . ?
C8 N10 C11 C12 160(2) . . . . ?
C8 N10 C11 C13 -62(3) . . . . ?
O9 C8 N10 C11 -3(3) . . . . ?
N10 C8 O9 Eu1 -176.7(14) . . . . ?
N10 C11 C13 C22 146.4(16) . . . . ?
N10 C11 C13 C14 -38(2) . . . . ?
C11 C13 C14 C15 -176.1(15) . . . . ?
C12 C11 C13 C22 -77(2) . . . . ?
C12 C11 C13 C14 99.1(18) . . . . ?
C21 C20 C19 C18 0.0 . . . . ?
C21 C22 C13 C11 -4.4(17) . . . . ?
C21 C22 C13 C14 180.0 . . . . ?
C20 C21 C22 C17 0.0 . . . . ?
C20 C21 C22 C13 180.0 . . . . ?
C20 C19 C18 C17 0.0 . . . . ?
C19 C18 C17 C22 0.0 . . . . ?
C19 C18 C17 C16 180.0 . . . . ?
C18 C17 C22 C21 0.0 . . . . ?
C18 C17 C22 C13 180.0 . . . . ?
C18 C17 C16 C15 180.0 . . . . ?
C17 C22 C13 C11 175.6(17) . . . . ?
C17 C22 C13 C14 0.0 . . . . ?
C22 C21 C20 C19 0.0 . . . . ?
C22 C17 C16 C15 0.0 . . . . ?
C22 C13 C14 C15 0.0 . . . . ?
C13 C14 C15 C16 0.0 . . . . ?
C14 C15 C16 C17 0.0 . . . . ?
C16 C17 C22 C21 180.0 . . . . ?
C16 C17 C22 C13 0.0 . . . . ?
C23 C2 C3 C4 177(2) . . . . ?
C23 N25 C26A C27A 164(5) . . . . ?
C23 N25 C26A C28A -66(6) . . . . ?
C23 N25 C26B C27B 162(3) . . . . ?
C23 N25 C26B C28B -84(3) . . . . ?
O24 C23 N25 C26A 15(5) . . . . ?
O24 C23 N25 C26B -1(4) . . . . ?
N25 C23 O24 Eu1 -177(2) . . . . ?
N25 C26A C28A C37A 135(4) . . . . ?
N25 C26A C28A C29A -48(5) . . . . ?
N25 C26B C28B C37B 165.8(19) . . . . ?
N25 C26B C28B C29B -14(3) . . . . ?
N38 C39 C40 C41 9(3) . . . . ?
N38 C39 C43 O44 1(3) . . . . ?
N38 C39 C43 N45 171(2) . . . . ?
C39 N38 C39 C40 -5(2) 2_755 . . . ?
C39 N38 C39 C43 -177(2) 2_755 . . . ?
C39 C40 C41 C40 -4.3(16) . . . 2_755 ?
C39 C40 C41 O42 175.7(16) . . . . ?
C39 C43 O44 Eu1 -5(3) . . . . ?
C39 C43 N45 C46 176(2) . . . . ?
C40 C39 C43 O44 -171(3) . . . . ?
C40 C39 C43 N45 -1(4) . . . . ?
C43 C39 C40 C41 -179.6(19) . . . . ?
C43 N45 C46 C47 165(2) . . . . ?
C43 N45 C46 C48 -68(3) . . . . ?
O44 C43 N45 C46 -14(3) . . . . ?
N45 C43 O44 Eu1 -175.1(16) . . . . ?
N45 C46 C48 C57 151.7(15) . . . . ?
N45 C46 C48 C49 -27(2) . . . . ?
C46 C48 C49 C50 178.7(13) . . . . ?
C47 C46 C48 C57 -83(3) . . . . ?
C47 C46 C48 C49 99(2) . . . . ?
C56 C55 C54 C53 0.0 . . . . ?
C56 C57 C48 C46 1.4(14) . . . . ?
C56 C57 C48 C49 180.0 . . . . ?
C55 C56 C57 C52 0.0 . . . . ?
C55 C56 C57 C48 180.0 . . . . ?
C55 C54 C53 C52 0.0 . . . . ?
C54 C53 C52 C57 0.0 . . . . ?
C54 C53 C52 C51 180.0 . . . . ?
C53 C52 C57 C56 0.0 . . . . ?
C53 C52 C57 C48 180.0 . . . . ?
C53 C52 C51 C50 180.0 . . . . ?
C52 C57 C48 C46 -178.6(14) . . . . ?
C52 C57 C48 C49 0.0 . . . . ?
C57 C56 C55 C54 0.0 . . . . ?
C57 C52 C51 C50 0.0 . . . . ?
C57 C48 C49 C50 0.0 . . . . ?
C48 C49 C50 C51 0.0 . . . . ?
C49 C50 C51 C52 0.0 . . . . ?
C51 C52 C57 C56 180.0 . . . . ?
C51 C52 C57 C48 0.0 . . . . ?
C27A C26A C28A C37A -98(6) . . . . ?
C27A C26A C28A C29A 79(5) . . . . ?
C33A C34A C35A C36A 0.0 . . . . ?
C33A C32A C31A C30A 180.0 . . . . ?
C34A C33A C32A C37A 0.0 . . . . ?
C34A C33A C32A C31A 180.0 . . . . ?
C34A C35A C36A C37A 0.0 . . . . ?
C35A C36A C37A C32A 0.0 . . . . ?
C35A C36A C37A C28A 180.0 . . . . ?
C36A C37A C32A C33A 0.0 . . . . ?
C36A C37A C32A C31A 180.0 . . . . ?
C36A C37A C28A C26A -3(5) . . . . ?
C36A C37A C28A C29A 180.0 . . . . ?
C37A C32A C31A C30A 0.0 . . . . ?
C32A C33A C34A C35A 0.0 . . . . ?
C32A C37A C28A C26A 177(5) . . . . ?
C32A C37A C28A C29A 0.0 . . . . ?
C32A C31A C30A C29A 0.0 . . . . ?
C31A C30A C29A C28A 0.0 . . . . ?
C30A C29A C28A C26A -177(4) . . . . ?
C30A C29A C28A C37A 0.0 . . . . ?
C28A C37A C32A C33A 180.0 . . . . ?
C28A C37A C32A C31A 0.0 . . . . ?
C26B C28B C29B C30B 179(2) . . . . ?
C27B C26B C28B C37B -85(3) . . . . ?
C27B C26B C28B C29B 96(2) . . . . ?
C36B C35B C34B C33B 0.0 . . . . ?
C36B C37B C28B C26B 1(2) . . . . ?
C36B C37B C28B C29B 180.0 . . . . ?
C35B C36B C37B C32B 0.0 . . . . ?
C35B C36B C37B C28B 180.0 . . . . ?
C35B C34B C33B C32B 0.0 . . . . ?
C34B C33B C32B C37B 0.0 . . . . ?
C34B C33B C32B C31B 180.0 . . . . ?
C33B C32B C37B C36B 0.0 . . . . ?
C33B C32B C37B C28B 180.0 . . . . ?
C33B C32B C31B C30B 180.0 . . . . ?
C32B C37B C28B C26B -179(2) . . . . ?
C32B C37B C28B C29B 0.0 . . . . ?
C37B C36B C35B C34B 0.0 . . . . ?
C37B C32B C31B C30B 0.0 . . . . ?
C37B C28B C29B C30B 0.0 . . . . ?
C28B C29B C30B C31B 0.0 . . . . ?
C29B C30B C31B C32B 0.0 . . . . ?
C31B C32B C37B C36B 180.0 . . . . ?
C31B C32B C37B C28B 0.0 . . . . ?
Eu2 N58 C59 C60 -174.5(13) . . . . ?
Eu2 N58 C59 C80 8.3(18) . . . . ?
Eu2 N58 C63 C62 176.6(16) . . . . ?
Eu2 N58 C63 C65 -7(2) . . . . ?
Eu2 C65 N67 C68 0(7) . . . . ?
Eu2 N95 C96 C97 -175.3(19) . . . . ?
Eu2 N95 C96 C100 -4(2) . . . . ?
N58 C59 C60 C61 3(3) . . . . ?
N58 C59 C80 O81 -9(3) . . . . ?
N58 C59 C80 N82 178.6(18) . . . . ?
N58 C63 C65 Eu2 4.7(15) . . . . ?
N58 C63 C65 O66 4(3) . . . . ?
N58 C63 C65 N67 -178(2) . . . . ?
C59 N58 C63 C62 6(3) . . . . ?
C59 N58 C63 C65 -177.7(17) . . . . ?
C59 C60 C61 C62 -4(3) . . . . ?
C59 C60 C61 O64 -177(2) . . . . ?
C59 C80 O81 Eu2 6(3) . . . . ?
C59 C80 N82 C83 177.7(18) . . . . ?
C60 C59 C80 O81 174(2) . . . . ?
C60 C59 C80 N82 2(3) . . . . ?
C60 C61 C62 C63 5(3) . . . . ?
C61 C62 C63 N58 -7(3) . . . . ?
C61 C62 C63 C65 177(2) . . . . ?
C62 C63 C65 Eu2 -178.6(17) . . . . ?
C62 C63 C65 O66 -180(2) . . . . ?
C62 C63 C65 N67 -1(3) . . . . ?
C63 N58 C59 C60 -4(2) . . . . ?
C63 N58 C59 C80 179.2(17) . . . . ?
C63 C65 O66 Eu2 2(3) . . . . ?
C63 C65 N67 C68 -173(2) . . . . ?
O64 C61 C62 C63 178(3) . . . . ?
C65 N67 C68 C69 -179(3) . . . . ?
C65 N67 C68 C70 -71(3) . . . . ?
O66 C65 N67 C68 6(4) . . . . ?
N67 C65 O66 Eu2 -177(2) . . . . ?
N67 C68 C70 C79 149.3(16) . . . . ?
N67 C68 C70 C71 -33(2) . . . . ?
C68 C70 C71 C72 -177.9(17) . . . . ?
C69 C68 C70 C79 -101.1(18) . . . . ?
C69 C68 C70 C71 76.8(16) . . . . ?
C78 C77 C76 C75 0.0 . . . . ?
C78 C79 C70 C68 -2.2(17) . . . . ?
C78 C79 C70 C71 180.0 . . . . ?
C77 C78 C79 C74 0.0 . . . . ?
C77 C78 C79 C70 180.0 . . . . ?
C77 C76 C75 C74 0.0 . . . . ?
C76 C75 C74 C79 0.0 . . . . ?
C76 C75 C74 C73 180.0 . . . . ?
C75 C74 C79 C78 0.0 . . . . ?
C75 C74 C79 C70 180.0 . . . . ?
C75 C74 C73 C72 180.0 . . . . ?
C74 C79 C70 C68 177.8(17) . . . . ?
C74 C79 C70 C71 0.0 . . . . ?
C79 C78 C77 C76 0.0 . . . . ?
C79 C74 C73 C72 0.0 . . . . ?
C79 C70 C71 C72 0.0 . . . . ?
C70 C71 C72 C73 0.0 . . . . ?
C71 C72 C73 C74 0.0 . . . . ?
C73 C74 C79 C78 180.0 . . . . ?
C73 C74 C79 C70 0.0 . . . . ?
C80 C59 C60 C61 179(2) . . . . ?
C80 N82 C83 C84 167(2) . . . . ?
C80 N82 C83 C85A -66(3) . . . . ?
C80 N82 C83 C85B -77(3) . . . . ?
O81 C80 N82 C83 6(3) . . . . ?
N82 C80 O81 Eu2 178.1(14) . . . . ?
N82 C83 C85A C94A 147.9(17) . . . . ?
N82 C83 C85A C86A -41(2) . . . . ?
N82 C83 C85B C94B 142.5(19) . . . . ?
N82 C83 C85B C86B -32(4) . . . . ?
C84 C83 C85A C94A -87(3) . . . . ?
C84 C83 C85A C86A 84(2) . . . . ?
C84 C83 C85B C94B -97(2) . . . . ?
C84 C83 C85B C86B 88(3) . . . . ?
N95 C96 C97 C98 -10(4) . . . . ?
N95 C96 C100 O101 -6(3) . . . . ?
N95 C96 C100 N102 -173.5(19) . . . . ?
C96 N95 C96 C97 4.7(19) 2_656 . . . ?
C96 N95 C96 C100 176(2) 2_656 . . . ?
C96 C97 C98 C97 4.9(19) . . . 2_656 ?
C96 C97 C98 O99 -175.1(19) . . . . ?
C96 C100 O101 Eu2 14(4) . . . . ?
C96 C100 N102 C103 -177(2) . . . . ?
C97 C96 C100 O101 164(3) . . . . ?
C97 C96 C100 N102 -3(4) . . . . ?
C100 C96 C97 C98 -179(2) . . . . ?
C100 N102 C103 C104 167(2) . . . . ?
C100 N102 C103 C105 -79(3) . . . . ?
O101 C100 N102 C103 16(4) . . . . ?
N102 C100 O101 Eu2 -178.9(17) . . . . ?
N102 C103 C105 C114 157.9(18) . . . . ?
N102 C103 C105 C106 -27(3) . . . . ?
C103 C105 C106 C107 -174.8(16) . . . . ?
C104 C103 C105 C114 -91(2) . . . . ?
C104 C103 C105 C106 84(2) . . . . ?
C113 C112 C111 C110 0.0 . . . . ?
C113 C114 C105 C103 -5.2(16) . . . . ?
C113 C114 C105 C106 180.0 . . . . ?
C112 C113 C114 C109 0.0 . . . . ?
C112 C113 C114 C105 180.0 . . . . ?
C112 C111 C110 C109 0.0 . . . . ?
C111 C110 C109 C114 0.0 . . . . ?
C111 C110 C109 C108 180.0 . . . . ?
C110 C109 C114 C113 0.0 . . . . ?
C110 C109 C114 C105 180.0 . . . . ?
C110 C109 C108 C107 180.0 . . . . ?
C109 C114 C105 C103 174.8(16) . . . . ?
C109 C114 C105 C106 0.0 . . . . ?
C114 C113 C112 C111 0.0 . . . . ?
C114 C109 C108 C107 0.0 . . . . ?
C114 C105 C106 C107 0.0 . . . . ?
C105 C106 C107 C108 0.0 . . . . ?
C106 C107 C108 C109 0.0 . . . . ?
C108 C109 C114 C113 180.0 . . . . ?
C108 C109 C114 C105 0.0 . . . . ?
C90A C91A C92A C93A 0.0 . . . . ?
C90A C89A C88A C87A 180.0 . . . . ?
C91A C90A C89A C94A 0.0 . . . . ?
C91A C90A C89A C88A 180.0 . . . . ?
C91A C92A C93A C94A 0.0 . . . . ?
C92A C93A C94A C89A 0.0 . . . . ?
C92A C93A C94A C85A 180.0 . . . . ?
C93A C94A C89A C90A 0.0 . . . . ?
C93A C94A C89A C88A 180.0 . . . . ?
C93A C94A C85A C83 -10(2) . . . . ?
C93A C94A C85A C86A 180.0 . . . . ?
C94A C89A C88A C87A 0.0 . . . . ?
C89A C90A C91A C92A 0.0 . . . . ?
C89A C94A C85A C83 170(2) . . . . ?
C89A C94A C85A C86A 0.0 . . . . ?
C89A C88A C87A C86A 0.0 . . . . ?
C88A C87A C86A C85A 0.0 . . . . ?
C87A C86A C85A C83 -172(2) . . . . ?
C87A C86A C85A C94A 0.0 . . . . ?
C85A C94A C89A C90A 180.0 . . . . ?
C85A C94A C89A C88A 0.0 . . . . ?
C90B C91B C92B C93B 0.0 . . . . ?
C90B C89B C88B C87B 180.0 . . . . ?
C91B C90B C89B C94B 0.0 . . . . ?
C91B C90B C89B C88B 180.0 . . . . ?
C91B C92B C93B C94B 0.0 . . . . ?
C92B C93B C94B C89B 0.0 . . . . ?
C92B C93B C94B C85B 180.0 . . . . ?
C93B C94B C89B C90B 0.0 . . . . ?
C93B C94B C89B C88B 180.0 . . . . ?
C93B C94B C85B C83 5(3) . . . . ?
C93B C94B C85B C86B 180.0 . . . . ?
C94B C89B C88B C87B 0.0 . . . . ?
C89B C90B C91B C92B 0.0 . . . . ?
C89B C94B C85B C83 -175(3) . . . . ?
C89B C94B C85B C86B 0.0 . . . . ?
C89B C88B C87B C86B 0.0 . . . . ?
C88B C87B C86B C85B 0.0 . . . . ?
C87B C86B C85B C83 174(4) . . . . ?
C87B C86B C85B C94B 0.0 . . . . ?
C85B C94B C89B C90B 180.0 . . . . ?
C85B C94B C89B C88B 0.0 . . . . ?

loop_
_twin_individual_id
_twin_individual_mass_fraction_refined
1 0.522(12)
2 0.485(7)
3 0.004(7)
4 -0.011(7)

loop_
_smtbx_masks_void_nr
_smtbx_masks_void_average_x
_smtbx_masks_void_average_y
_smtbx_masks_void_average_z
_smtbx_masks_void_volume
_smtbx_masks_void_count_electrons
_smtbx_masks_void_content
1 -0.303 0.270 -0.888 1195.2 346.2 '20 MeOH'
2 -0.155 0.770 -0.456 1195.2 346.2 '20 MeOH'
